data_7007842
loop_
_publ_author_name
'Clark, Thomas E.'
'Makha, Mohamed'
'Raston, Colin L.'
'Sobolev, Alexandre N.'

_publ_section_title
;
 Solution and solid state studies on the binding of isomeric carboranes
 C2B10H12 by p-Bu(t)-calix[5]arene.
;
_journal_issue 46
_journal_name_full 'Dalton transactions (Cambridge, England : 2003)'
_journal_page_first 5449
_journal_page_last 5453
_journal_paper_doi 10.1039/b611399k
_journal_year 2006
_chemical_formula_moiety 'C55 H70 O5, C2 H12 B10, H2 O, 0.083(C2 H12 B10, CH2 Cl2)'
_chemical_formula_sum 'C57.25 H85.17 B10.83 Cl0.17 O6'
_chemical_formula_weight 992.44
_chemical_name_systematic
;
?
;
_space_group_IT_number 175
_symmetry_cell_setting hexagonal
_symmetry_space_group_name_Hall '-P 6'
_symmetry_space_group_name_H-M 'P 6/m'
_atom_sites_solution_hydrogens geom
_atom_sites_solution_primary direct
_atom_sites_solution_secondary difmap
_audit_creation_method SHELXL-97
_cell_angle_alpha 90.0
_cell_angle_beta 90.0
_cell_angle_gamma 120.0
_cell_formula_units_Z 12
_cell_length_a 35.564(3)
_cell_length_b 35.564
_cell_length_c 17.908(2)
_cell_measurement_reflns_used 3847
_cell_measurement_temperature 153(2)
_cell_measurement_theta_max 25.0
_cell_measurement_theta_min 2.29
_cell_volume 19615(3)
_computing_cell_refinement 'Bruker SAINT'
_computing_data_collection 'Bruker SMART'
_computing_data_reduction 'Bruker SAINT'
_computing_molecular_graphics 'Bruker SHELXTL, v. 5.1'
_computing_publication_material 'Bruker SHELXTL, v. 5.1'
_computing_structure_refinement 'Bruker SHELXTL, v. 5.1'
_computing_structure_solution 'Bruker SHELXTL, v. 5.1'
_diffrn_ambient_temperature 153(2)
_diffrn_measured_fraction_theta_full 0.990
_diffrn_measured_fraction_theta_max 0.990
_diffrn_measurement_device_type 'Bruker AXS CCD'
_diffrn_measurement_method '\w scans'
_diffrn_radiation_monochromator graphite
_diffrn_radiation_source 'sealed tube'
_diffrn_radiation_type MoK\a
_diffrn_radiation_wavelength 0.71073
_diffrn_reflns_av_R_equivalents 0.2222
_diffrn_reflns_av_sigmaI/netI 0.1817
_diffrn_reflns_limit_h_max 41
_diffrn_reflns_limit_h_min -42
_diffrn_reflns_limit_k_max 41
_diffrn_reflns_limit_k_min -25
_diffrn_reflns_limit_l_max 21
_diffrn_reflns_limit_l_min -20
_diffrn_reflns_number 80946
_diffrn_reflns_theta_full 25.00
_diffrn_reflns_theta_max 25.00
_diffrn_reflns_theta_min 1.61
_exptl_absorpt_coefficient_mu 0.067
_exptl_absorpt_correction_T_max 0.9770
_exptl_absorpt_correction_T_min 0.9674
_exptl_absorpt_correction_type multi-scan
_exptl_absorpt_process_details 'SADABS (Bruker, 1997)'
_exptl_crystal_colour colorless
_exptl_crystal_density_diffrn 1.008
_exptl_crystal_density_meas ?
_exptl_crystal_density_method .
_exptl_crystal_description needle
_exptl_crystal_F_000 6404
_exptl_crystal_size_max 0.50
_exptl_crystal_size_mid 0.35
_exptl_crystal_size_min 0.35
_refine_diff_density_max 0.608
_refine_diff_density_min -0.578
_refine_diff_density_rms 0.083
_refine_ls_extinction_coef 0.0069(7)
_refine_ls_extinction_expression Fc^*^=kFc[1+0.001xFc^2^\l^3^/sin(2\q)]^-1/4^
_refine_ls_extinction_method SHELXL
_refine_ls_goodness_of_fit_ref 1.002
_refine_ls_hydrogen_treatment constr
_refine_ls_matrix_type full
_refine_ls_number_parameters 664
_refine_ls_number_reflns 11821
_refine_ls_number_restraints 102
_refine_ls_restrained_S_all 1.004
_refine_ls_R_factor_all 0.2801
_refine_ls_R_factor_gt 0.1080
_refine_ls_shift/su_max 0.000
_refine_ls_shift/su_mean 0.000
_refine_ls_structure_factor_coef Fsqd
_refine_ls_weighting_details 'calc w=1/[\s^2^(Fo^2^)+(0.1500P)^2^+55.0000P] where P=(Fo^2^+2Fc^2^)/3'
_refine_ls_weighting_scheme calc
_refine_ls_wR_factor_gt 0.2564
_refine_ls_wR_factor_ref 0.3985
_reflns_number_gt 4088
_reflns_number_total 11821
_reflns_threshold_expression >2sigma(I)
_cod_data_source_file b611399k.txt
_cod_data_source_block tc012
_cod_depositor_comments
;
The following automatic conversions were performed:
'_symmetry_cell_setting' value 'Hexagonal' changed to 'hexagonal'
according to '/home/saulius/struct/CIF-dictionaries/cif_core.dic'
dictionary named 'cif_core.dic' version 2.4.1 from 2010-06-29.

Automatic conversion script
Id: cif_fix_enum 1527 2010-12-29 10:47:43Z saulius 
;
_cod_original_cell_volume 19615(2)
_cod_original_sg_symbol_H-M P6/m
_cod_database_code 7007842

loop_
_symmetry_equiv_pos_as_xyz
'x, y, z'
'-y, x-y, z'
'-x+y, -x, z'
'-x, -y, z'
'y, -x+y, z'
'x-y, x, z'
'-x, -y, -z'
'y, -x+y, -z'
'x-y, x, -z'
'x, y, -z'
'-y, x-y, -z'
'-x+y, -x, -z'

loop_
_atom_site_label
_atom_site_type_symbol
_atom_site_fract_x
_atom_site_fract_y
_atom_site_fract_z
_atom_site_U_iso_or_equiv
_atom_site_adp_type
_atom_site_occupancy
_atom_site_symmetry_multiplicity
_atom_site_calc_flag
_atom_site_refinement_flags
_atom_site_disorder_assembly
_atom_site_disorder_group
O1 O -0.0026(2) 0.4188(2) 0.0000 0.0597(18) Uani 1 2 d S . .
H1 H 0.0085 0.4353 -0.0369 0.090 Uiso 0.25 1 calc PR A 1
H1' H 0.0059 0.4333 0.0396 0.090 Uiso 0.25 1 d PR A 2
C11 C 0.0100(3) 0.3875(3) 0.0000 0.054(3) Uani 1 2 d S . .
C12 C 0.0157(2) 0.3719(2) 0.0673(4) 0.0550(18) Uani 1 1 d . . .
C13 C 0.0304(3) 0.3422(2) 0.0655(4) 0.070(2) Uani 1 1 d . . .
H13 H 0.0340 0.3311 0.1114 0.085 Uiso 1 1 calc R . .
C14 C 0.0400(4) 0.3282(4) 0.0000 0.082(4) Uani 1 2 d SD . .
C17 C 0.0599(4) 0.2988(4) 0.0000 0.107(5) Uani 1 2 d SD . .
C18 C 0.0260(7) 0.2519(5) 0.0000 0.152(6) Uiso 0.50 2 d SPD B 1
H18A H 0.0398 0.2341 0.0000 0.228 Uiso 0.50 2 d SP C 1
H18B H 0.0077 0.2454 -0.0447 0.228 Uiso 0.50 1 d P D 1
C19 C 0.0876(5) 0.3057(6) 0.0667(7) 0.152(6) Uiso 0.50 1 d PD B 1
H19A H 0.0989 0.2856 0.0650 0.228 Uiso 0.50 1 calc PR B 1
H19B H 0.0702 0.3004 0.1121 0.228 Uiso 0.50 1 calc PR B 1
H19C H 0.1118 0.3357 0.0669 0.228 Uiso 0.50 1 calc PR B 1
C18' C 0.1084(6) 0.3244(8) 0.0000 0.152(6) Uiso 0.50 2 d SPD B 2
H18C H 0.1198 0.3043 0.0000 0.228 Uiso 0.50 2 d SP E 2
H18D H 0.1185 0.3426 0.0447 0.228 Uiso 0.50 1 d P F 2
C19' C 0.0471(6) 0.2701(5) 0.0666(7) 0.152(6) Uiso 0.50 1 d PD B 2
H19D H 0.0600 0.2513 0.0633 0.228 Uiso 0.50 1 calc PR B 2
H19E H 0.0154 0.2521 0.0686 0.228 Uiso 0.50 1 calc PR B 2
H19F H 0.0576 0.2879 0.1119 0.228 Uiso 0.50 1 calc PR B 2
C1 C 0.0041(2) 0.3844(2) 0.1410(4) 0.0546(18) Uani 1 1 d . . .
H1A H -0.0192 0.3914 0.1317 0.065 Uiso 1 1 calc R . .
H1B H -0.0081 0.3587 0.1742 0.065 Uiso 1 1 calc R . .
O2 O 0.02250(13) 0.47292(15) 0.1294(2) 0.0565(13) Uani 1 1 d . . .
H2 H 0.0158 0.4565 0.0921 0.085 Uiso 0.50 1 calc PR G 1
H2' H 0.0370 0.4990 0.1158 0.085 Uiso 0.50 1 d PR G 2
C21 C 0.0470(2) 0.4636(2) 0.1786(4) 0.0489(17) Uani 1 1 d . . .
C22 C 0.0762(2) 0.4963(2) 0.2252(4) 0.0498(17) Uani 1 1 d . . .
C23 C 0.1028(2) 0.4878(2) 0.2707(4) 0.0561(18) Uani 1 1 d . . .
H23 H 0.1231 0.5101 0.3025 0.067 Uiso 1 1 calc R . .
C24 C 0.1007(2) 0.4474(2) 0.2710(4) 0.0530(17) Uani 1 1 d . . .
C25 C 0.0682(2) 0.4149(2) 0.2277(4) 0.0561(18) Uani 1 1 d . . .
H25 H 0.0647 0.3867 0.2292 0.067 Uiso 1 1 calc R . .
C26 C 0.0405(2) 0.4220(2) 0.1820(4) 0.0479(16) Uani 1 1 d . . .
C27 C 0.1327(2) 0.4403(2) 0.3178(4) 0.061(2) Uani 1 1 d . . .
C28 C 0.1284(3) 0.3960(3) 0.3028(5) 0.087(3) Uani 1 1 d . . .
H28A H 0.0987 0.3730 0.3139 0.130 Uiso 1 1 calc R . .
H28B H 0.1488 0.3924 0.3346 0.130 Uiso 1 1 calc R . .
H28C H 0.1350 0.3942 0.2502 0.130 Uiso 1 1 calc R . .
C29 C 0.1791(2) 0.4753(3) 0.2992(5) 0.092(3) Uani 1 1 d . . .
H29A H 0.1826 0.5040 0.3090 0.138 Uiso 1 1 calc R . .
H29B H 0.1850 0.4731 0.2464 0.138 Uiso 1 1 calc R . .
H29C H 0.1994 0.4712 0.3303 0.138 Uiso 1 1 calc R . .
C30 C 0.1236(3) 0.4425(3) 0.4004(4) 0.094(3) Uani 1 1 d . . .
H30A H 0.1261 0.4707 0.4113 0.140 Uiso 1 1 calc R . .
H30B H 0.1446 0.4390 0.4306 0.140 Uiso 1 1 calc R . .
H30C H 0.0941 0.4192 0.4123 0.140 Uiso 1 1 calc R . .
C2 C 0.0795(2) 0.5402(2) 0.2295(4) 0.0505(17) Uani 1 1 d . . .
H2A H 0.0841 0.5498 0.2822 0.061 Uiso 1 1 calc R . .
H2B H 0.0514 0.5371 0.2134 0.061 Uiso 1 1 calc R . .
O3 O 0.06752(13) 0.56032(15) 0.0784(2) 0.0578(13) Uani 1 1 d . . .
H3 H 0.0569 0.5344 0.0922 0.087 Uiso 0.50 1 calc PR H 1
H3' H 0.0699 0.5618 0.0317 0.087 Uiso 0.50 1 d PR H 2
C31 C 0.1082(2) 0.5853(2) 0.1106(4) 0.0453(16) Uani 1 1 d . . .
C32 C 0.1402(2) 0.6205(2) 0.0719(4) 0.0473(16) Uani 1 1 d . . .
C33 C 0.1815(2) 0.6428(2) 0.1028(4) 0.0493(17) Uani 1 1 d . . .
H33 H 0.2039 0.6663 0.0757 0.059 Uiso 1 1 calc R . .
C34 C 0.1916(2) 0.6319(2) 0.1721(4) 0.0475(16) Uani 1 1 d . . .
C35 C 0.1574(2) 0.5989(2) 0.2116(4) 0.0477(16) Uani 1 1 d . . .
H35 H 0.1627 0.5922 0.2605 0.057 Uiso 1 1 calc R . .
C36 C 0.1155(2) 0.5751(2) 0.1825(4) 0.0453(16) Uani 1 1 d . . .
C37 C 0.2374(2) 0.6560(2) 0.2032(4) 0.0516(17) Uani 1 1 d . . .
C38 C 0.2454(2) 0.6275(3) 0.2576(5) 0.079(3) Uani 1 1 d . . .
H38A H 0.2245 0.6184 0.2987 0.119 Uiso 1 1 calc R . .
H38B H 0.2750 0.6441 0.2776 0.119 Uiso 1 1 calc R . .
H38C H 0.2420 0.6018 0.2313 0.119 Uiso 1 1 calc R . .
C39 C 0.2706(2) 0.6695(2) 0.1403(4) 0.069(2) Uani 1 1 d . . .
H39A H 0.2659 0.6874 0.1041 0.103 Uiso 1 1 calc R . .
H39B H 0.2674 0.6435 0.1153 0.103 Uiso 1 1 calc R . .
H39C H 0.3000 0.6862 0.1610 0.103 Uiso 1 1 calc R . .
C40 C 0.2445(3) 0.6969(3) 0.2431(5) 0.082(3) Uani 1 1 d . . .
H40A H 0.2230 0.6889 0.2830 0.123 Uiso 1 1 calc R . .
H40B H 0.2413 0.7159 0.2073 0.123 Uiso 1 1 calc R . .
H40C H 0.2738 0.7120 0.2645 0.123 Uiso 1 1 calc R . .
C3 C 0.1303(3) 0.6363(3) 0.0000 0.048(2) Uani 1 2 d S . .
H3A H 0.1469 0.6685 0.0000 0.058 Uiso 1 2 calc SR . .
H3B H 0.0991 0.6274 0.0000 0.058 Uiso 1 2 calc SR . .
C01 C 0.1753(3) 0.5333(4) 0.0448(6) 0.099(3) Uiso 0.40 1 d P . 1
H101 H 0.1734 0.5595 0.0762 0.149 Uiso 1 1 calc R . 1
B11 B 0.1753(3) 0.5333(4) 0.0448(6) 0.099(3) Uiso 0.60 1 d P . 2
B12 B 0.2245(4) 0.4979(5) 0.0000 0.096(5) Uani 1 2 d S . .
H121 H 0.2561 0.4982 0.0000 0.144 Uiso 1 2 calc SR . .
B13 B 0.2224(4) 0.5444(5) 0.0000 0.076(4) Uani 1 2 d S . .
H131 H 0.2528 0.5769 0.0000 0.114 Uiso 1 2 calc SR . 1
B14 B 0.2062(3) 0.5126(4) 0.0786(6) 0.090(3) Uani 1 1 d U . .
H141 H 0.2249 0.5235 0.1321 0.135 Uiso 1 1 calc R I 1
B15 B 0.1507(3) 0.4819(3) 0.0744(6) 0.078(3) Uiso 0.60 1 d P . 1
H151 H 0.1314 0.4717 0.1273 0.117 Uiso 1 1 calc R . 1
C15' C 0.1507(3) 0.4819(3) 0.0744(6) 0.078(3) Uiso 0.40 1 d P . 2
B16 B 0.1313(4) 0.4952(4) 0.0000 0.079(4) Uani 1 2 d S . .
H161 H 0.0993 0.4941 0.0000 0.118 Uiso 1 2 calc SR . 1
C17' C 0.1352(4) 0.4491(4) 0.0000 0.075(4) Uiso 0.40 2 d SP . 1
H171 H 0.1058 0.4159 0.0000 0.112 Uiso 1 2 calc SR . 1
B17 B 0.1352(4) 0.4491(4) 0.0000 0.075(4) Uiso 0.60 2 d SP . 2
B18 B 0.1797(4) 0.4586(4) 0.0496(7) 0.111(4) Uani 1 1 d U . .
H181 H 0.1809 0.4329 0.0839 0.167 Uiso 1 1 calc R . 1
O4 O 0.3712(2) 0.3673(2) 0.5000 0.0639(19) Uani 1 2 d S . .
H4 H 0.3565 0.3527 0.5369 0.096 Uiso 0.25 1 calc PR J 1
H4' H 0.3594 0.3540 0.4603 0.096 Uiso 0.25 1 d PR J 2
C41 C 0.3736(3) 0.4077(3) 0.5000 0.059(3) Uani 1 2 d S . .
C44 C 0.3758(4) 0.4871(3) 0.5000 0.073(3) Uani 1 2 d SD . .
C45 C 0.3760(3) 0.4666(2) 0.4337(4) 0.071(2) Uani 1 1 d . . .
H45 H 0.3765 0.4801 0.3876 0.085 Uiso 1 1 calc R . .
C46 C 0.3754(2) 0.4279(2) 0.4323(4) 0.0591(19) Uiso 1 1 d . . .
C47 C 0.3741(3) 0.5295(4) 0.5000 0.098(4) Uiso 1 2 d SD . .
C48 C 0.3763(5) 0.5465(5) 0.4246(7) 0.120(4) Uiso 0.50 1 d PD K -1
H48A H 0.3520 0.5246 0.3914 0.180 Uiso 0.50 1 d P L -1
H48B H 0.3732 0.5719 0.4233 0.180 Uiso 0.50 1 d P M -1
H48C H 0.4027 0.5526 0.4001 0.180 Uiso 0.50 1 d P N -1
C49 C 0.3336(5) 0.5228(6) 0.5358(7) 0.120(4) Uiso 0.50 1 d PD K -1
H49A H 0.3048 0.4987 0.5066 0.180 Uiso 0.50 1 d P O -1
H49B H 0.3269 0.5102 0.5855 0.180 Uiso 0.50 1 d P P -1
H49C H 0.3280 0.5469 0.5351 0.180 Uiso 0.50 1 d P Q -1
C50 C 0.4107(5) 0.5635(4) 0.5440(7) 0.120(4) Uiso 0.50 1 d PD K -1
H50A H 0.4365 0.5689 0.5268 0.180 Uiso 0.50 1 d P R -1
H50B H 0.4077 0.5894 0.5473 0.180 Uiso 0.50 1 d P S -1
H50C H 0.4067 0.5527 0.5977 0.180 Uiso 0.50 1 d P T -1
C4 C 0.3794(2) 0.4092(2) 0.3591(4) 0.0609(19) Uani 1 1 d . . .
H4A H 0.3948 0.3929 0.3684 0.073 Uiso 1 1 calc R . .
H4B H 0.3979 0.4336 0.3253 0.073 Uiso 1 1 calc R . .
O5 O 0.33310(14) 0.31598(15) 0.3745(3) 0.0604(13) Uani 1 1 d . . .
H5 H 0.3442 0.3327 0.4112 0.091 Uiso 0.50 1 calc PR U 1
H5' H 0.3125 0.2920 0.3890 0.091 Uiso 0.50 1 d PR U 2
C51 C 0.3175(2) 0.3346(2) 0.3235(4) 0.0504(17) Uani 1 1 d . . .
C52 C 0.3373(2) 0.3795(2) 0.3190(4) 0.0541(18) Uani 1 1 d . . .
C53 C 0.3186(2) 0.3969(2) 0.2722(4) 0.0563(18) Uani 1 1 d . . .
H53 H 0.3313 0.4275 0.2697 0.068 Uiso 1 1 calc R . .
C54 C 0.2822(2) 0.3714(2) 0.2292(4) 0.0583(19) Uani 1 1 d D V .
C55 C 0.2669(2) 0.3268(2) 0.2303(4) 0.0579(19) Uani 1 1 d . . .
H55 H 0.2437 0.3086 0.1980 0.069 Uiso 1 1 calc R . .
C56 C 0.2840(2) 0.3079(2) 0.2764(4) 0.0535(18) Uani 1 1 d . . .
C57 C 0.26182(19) 0.39075(18) 0.1786(3) 0.069(2) Uani 1 1 d D . .
C58 C 0.2810(4) 0.4390(3) 0.1939(7) 0.104(3) Uiso 0.50 1 d PD V 1
H58A H 0.2754 0.4433 0.2459 0.156 Uiso 0.50 1 calc PR V 1
H58B H 0.2675 0.4508 0.1605 0.156 Uiso 0.50 1 calc PR V 1
H58C H 0.3124 0.4541 0.1850 0.156 Uiso 0.50 1 calc PR V 1
C59 C 0.2703(5) 0.3854(5) 0.0967(5) 0.104(3) Uiso 0.50 1 d PD V 1
H59A H 0.2711 0.3584 0.0907 0.156 Uiso 0.50 1 calc PR V 1
H59B H 0.2982 0.4101 0.0813 0.156 Uiso 0.50 1 calc PR V 1
H59C H 0.2471 0.3842 0.0657 0.156 Uiso 0.50 1 calc PR V 1
C60 C 0.2130(3) 0.3683(4) 0.1903(8) 0.104(3) Uiso 0.50 1 d PD V 1
H60A H 0.2068 0.3711 0.2427 0.156 Uiso 0.50 1 calc PR V 1
H60B H 0.1999 0.3375 0.1775 0.156 Uiso 0.50 1 calc PR V 1
H60C H 0.2007 0.3818 0.1583 0.156 Uiso 0.50 1 calc PR V 1
C58' C 0.2554(5) 0.4244(4) 0.2211(7) 0.104(3) Uiso 0.50 1 d PD V 2
H58D H 0.2491 0.4157 0.2736 0.156 Uiso 0.50 1 calc PR V 2
H58E H 0.2311 0.4262 0.1992 0.156 Uiso 0.50 1 calc PR V 2
H58F H 0.2819 0.4528 0.2178 0.156 Uiso 0.50 1 calc PR V 2
C59' C 0.2907(4) 0.4131(4) 0.1116(6) 0.104(3) Uiso 0.50 1 d PD V 2
H59D H 0.3132 0.4425 0.1256 0.156 Uiso 0.50 1 calc PR V 2
H59E H 0.2731 0.4147 0.0709 0.156 Uiso 0.50 1 calc PR V 2
H59F H 0.3044 0.3965 0.0950 0.156 Uiso 0.50 1 calc PR V 2
C60' C 0.2176(3) 0.3558(4) 0.1504(8) 0.104(3) Uiso 0.50 1 d PD V 2
H60D H 0.1964 0.3465 0.1911 0.156 Uiso 0.50 1 calc PR V 2
H60E H 0.2197 0.3308 0.1325 0.156 Uiso 0.50 1 calc PR V 2
H60F H 0.2083 0.3674 0.1093 0.156 Uiso 0.50 1 calc PR V 2
C5 C 0.2665(2) 0.2593(2) 0.2718(4) 0.0550(18) Uani 1 1 d . . .
H5A H 0.2600 0.2501 0.2190 0.066 Uiso 1 1 calc R . .
H5B H 0.2893 0.2531 0.2889 0.066 Uiso 1 1 calc R . .
O6 O 0.26835(14) 0.23299(15) 0.4231(3) 0.0592(13) Uani 1 1 d . . .
H6 H 0.2858 0.2585 0.4096 0.089 Uiso 0.50 1 calc PR W 1
H6' H 0.2656 0.2320 0.4697 0.089 Uiso 0.50 1 d PR W 2
C61 C 0.2278(2) 0.2190(2) 0.3893(4) 0.0544(18) Uani 1 1 d . . .
C62 C 0.2264(2) 0.2329(2) 0.3174(4) 0.0489(17) Uani 1 1 d . . .
C63 C 0.1857(2) 0.2199(2) 0.2872(4) 0.0574(18) Uani 1 1 d . . .
H63 H 0.1842 0.2295 0.2384 0.069 Uiso 1 1 calc R . .
C64 C 0.1472(2) 0.1936(2) 0.3248(4) 0.0575(19) Uani 1 1 d . . .
C65 C 0.1507(2) 0.1789(2) 0.3953(4) 0.0595(19) Uani 1 1 d . . .
H65 H 0.1248 0.1602 0.4218 0.071 Uiso 1 1 calc R . .
C66 C 0.1905(2) 0.1906(2) 0.4285(4) 0.0531(18) Uani 1 1 d . . .
C67 C 0.1036(2) 0.1819(3) 0.2893(4) 0.070(2) Uani 1 1 d . . .
C68 C 0.0656(3) 0.1473(4) 0.3343(6) 0.114(4) Uani 1 1 d . . .
H68A H 0.0659 0.1584 0.3845 0.171 Uiso 1 1 calc R . .
H68B H 0.0683 0.1212 0.3380 0.171 Uiso 1 1 calc R . .
H68C H 0.0383 0.1400 0.3094 0.171 Uiso 1 1 calc R . .
C69 C 0.0991(3) 0.2222(3) 0.2862(8) 0.129(4) Uani 1 1 d . . .
H69A H 0.1232 0.2449 0.2574 0.193 Uiso 1 1 calc R . .
H69B H 0.0996 0.2327 0.3370 0.193 Uiso 1 1 calc R . .
H69C H 0.0715 0.2150 0.2622 0.193 Uiso 1 1 calc R . .
C70 C 0.1011(3) 0.1631(4) 0.2119(6) 0.120(4) Uani 1 1 d . . .
H70A H 0.1250 0.1845 0.1811 0.180 Uiso 1 1 calc R . .
H70B H 0.0733 0.1558 0.1886 0.180 Uiso 1 1 calc R . .
H70C H 0.1033 0.1368 0.2162 0.180 Uiso 1 1 calc R . .
C6 C 0.1915(4) 0.1690(3) 0.5000 0.061(3) Uani 1 2 d S . .
H6A H 0.1663 0.1391 0.5000 0.073 Uiso 1 2 calc SR . .
H6B H 0.2181 0.1667 0.5000 0.073 Uiso 1 2 calc SR . .
C02 C 0.1960(3) 0.3012(3) 0.4528(5) 0.079(3) Uiso 0.40 1 d P . 1
H202 H 0.1901 0.2720 0.4197 0.118 Uiso 1 1 calc R . 1
B21 B 0.1960(3) 0.3012(3) 0.4528(5) 0.079(3) Uiso 0.60 1 d P . 2
B22 B 0.2434(5) 0.3304(5) 0.5000 0.075(4) Uani 1 2 d S . .
H222 H 0.2693 0.3213 0.5000 0.113 Uiso 1 2 calc SR . 1
B23 B 0.1534(4) 0.3022(5) 0.5000 0.079(4) Uani 1 2 d S . .
H223 H 0.1192 0.2744 0.5000 0.118 Uiso 1 2 calc SR . 1
B24 B 0.1772(3) 0.3348(3) 0.4215(6) 0.075(3) Uani 1 1 d . . .
H224 H 0.1590 0.3286 0.3677 0.112 Uiso 1 1 calc R X 1
B25 B 0.2316(3) 0.3525(3) 0.4263(5) 0.070(2) Uiso 0.60 1 d P . 1
H225 H 0.2511 0.3592 0.3739 0.105 Uiso 1 1 calc R . 1
C25' C 0.2316(3) 0.3525(3) 0.4263(5) 0.070(2) Uiso 0.40 1 d P . 2
B26 B 0.2540(5) 0.3839(5) 0.5000 0.083(4) Uiso 0.60 2 d SP . 1
H226 H 0.2882 0.4118 0.5000 0.124 Uiso 1 2 calc SR . 1
C26' C 0.2540(5) 0.3839(5) 0.5000 0.083(4) Uiso 0.40 2 d SP . 2
B27 B 0.2134(3) 0.3870(3) 0.4507(6) 0.077(3) Uani 1 1 d . . .
H227 H 0.2195 0.4160 0.4169 0.116 Uiso 1 1 calc R . 1
B28 B 0.1654(5) 0.3562(4) 0.5000 0.074(4) Uani 1 2 d SU . .
H228 H 0.1390 0.3647 0.5000 0.111 Uiso 1 2 calc SR . .
B1C B 0.0447(5) 0.0438(5) 0.5181(8) 0.121(6) Uiso 0.42 1 d PD . 1
H1C H 0.0745 0.0738 0.5000 0.182 Uiso 1 2 d S Y 1
B2C B 0.0261(8) -0.0020(9) 0.5705(7) 0.121(6) Uiso 0.42 1 d PD . 1
H2C H 0.0402 -0.0045 0.6237 0.182 Uiso 0.50 1 d P Z 1
C1C C 0.0447(5) 0.0438(5) 0.5181(8) 0.121(6) Uiso 0.08 1 d P . 2
C2C C 0.0261(8) -0.0020(9) 0.5705(7) 0.121(6) Uiso 0.08 1 d P . 2
C1D C 0.275(3) 0.597(3) 0.5000 0.11(3) Uiso 0.17 2 d SP . 1
H1DA H 0.2700 0.6224 0.5000 0.166 Uiso 0.17 2 calc SPR . 1
H1DB H 0.3065 0.6086 0.5000 0.166 Uiso 0.17 2 calc SPR . 1
Cl1 Cl 0.2539(6) 0.5690(6) 0.4254(11) 0.121(5) Uiso 0.17 1 d P . 1
O1W O 0.2374(17) 0.5380(17) 0.5000 0.101(16) Uiso 0.17 2 d SP A 2
O2W O 0.1714(6) 0.2545(6) 0.0787(10) 0.089(5) Uiso 0.33 1 d P . .
O3W O -0.0366(10) 0.5054(9) 0.4308(18) 0.070(8) Uiso 0.17 1 d P . .
O4W O 0.0000 0.5000 0.3922(19) 0.110(9) Uiso 0.33 2 d SP . .
O5W O 0.0000 0.5000 0.464(5) 0.13(3) Uiso 0.17 2 d SP . .
O6W O -0.045(2) 0.5111(19) 0.5000 0.107(18) Uiso 0.17 2 d SP . .
O7W O -0.018(3) 0.503(2) 0.5000 0.12(2) Uiso 0.17 2 d SP . .

loop_
_atom_site_aniso_label
_atom_site_aniso_U_11
_atom_site_aniso_U_22
_atom_site_aniso_U_33
_atom_site_aniso_U_23
_atom_site_aniso_U_13
_atom_site_aniso_U_12
O1 0.056(4) 0.078(5) 0.047(4) 0.000 0.000 0.035(4)
C11 0.050(6) 0.067(7) 0.045(6) 0.000 0.000 0.028(5)
C12 0.052(4) 0.052(4) 0.048(4) 0.000(4) 0.000(3) 0.016(3)
C13 0.103(6) 0.061(5) 0.060(5) 0.002(4) -0.007(5) 0.051(5)
C14 0.139(12) 0.085(9) 0.051(7) 0.000 0.000 0.076(9)
C17 0.179(15) 0.107(11) 0.066(9) 0.000 0.000 0.095(11)
C1 0.052(4) 0.060(4) 0.044(4) 0.003(3) 0.004(3) 0.022(4)
O2 0.047(3) 0.070(3) 0.052(3) 0.001(2) -0.011(2) 0.029(2)
C21 0.040(4) 0.064(5) 0.040(4) 0.004(3) 0.001(3) 0.024(4)
C22 0.042(4) 0.056(4) 0.043(4) 0.004(3) 0.000(3) 0.018(3)
C23 0.045(4) 0.066(5) 0.046(4) 0.001(4) -0.006(3) 0.018(4)
C24 0.047(4) 0.059(4) 0.046(4) 0.003(4) -0.005(3) 0.021(4)
C25 0.056(4) 0.061(4) 0.050(4) 0.006(4) 0.000(4) 0.028(4)
C26 0.040(4) 0.055(4) 0.042(4) 0.003(3) 0.002(3) 0.018(3)
C27 0.055(4) 0.074(5) 0.051(5) 0.015(4) -0.004(4) 0.031(4)
C28 0.083(6) 0.092(6) 0.101(7) -0.001(5) -0.020(5) 0.056(5)
C29 0.054(5) 0.102(7) 0.106(7) 0.035(6) -0.007(5) 0.028(5)
C30 0.110(7) 0.134(8) 0.053(6) 0.010(5) -0.014(5) 0.073(7)
C2 0.047(4) 0.061(4) 0.038(4) -0.002(3) 0.004(3) 0.023(3)
O3 0.042(3) 0.075(3) 0.050(3) -0.002(2) -0.004(2) 0.025(2)
C31 0.043(4) 0.052(4) 0.038(4) -0.004(3) -0.004(3) 0.022(3)
C32 0.050(4) 0.054(4) 0.044(4) -0.004(3) -0.002(3) 0.030(3)
C33 0.048(4) 0.047(4) 0.049(4) 0.000(3) 0.002(3) 0.021(3)
C34 0.046(4) 0.047(4) 0.048(4) 0.000(3) -0.003(3) 0.022(3)
C35 0.046(4) 0.053(4) 0.047(4) 0.002(3) -0.002(3) 0.027(3)
C36 0.044(4) 0.051(4) 0.041(4) -0.002(3) 0.003(3) 0.024(3)
C37 0.042(4) 0.052(4) 0.050(4) -0.002(3) -0.003(3) 0.016(3)
C38 0.049(4) 0.093(6) 0.081(6) 0.018(5) -0.014(4) 0.025(4)
C39 0.049(4) 0.072(5) 0.074(5) -0.001(4) -0.001(4) 0.022(4)
C40 0.062(5) 0.077(6) 0.100(7) -0.031(5) -0.008(5) 0.029(4)
C3 0.068(6) 0.052(6) 0.035(5) 0.000 0.000 0.037(5)
B12 0.046(8) 0.104(12) 0.135(15) 0.000 0.000 0.036(8)
B13 0.065(9) 0.082(10) 0.066(9) 0.000 0.000 0.025(8)
B14 0.077(5) 0.103(5) 0.074(5) 0.004(4) -0.006(4) 0.032(4)
B16 0.059(8) 0.074(9) 0.104(12) 0.000 0.000 0.035(7)
B18 0.105(5) 0.110(6) 0.125(6) 0.022(4) -0.013(4) 0.059(4)
O4 0.065(4) 0.062(4) 0.068(5) 0.000 0.000 0.034(4)
C41 0.060(6) 0.056(6) 0.060(7) 0.000 0.000 0.029(5)
C44 0.104(9) 0.059(7) 0.064(8) 0.000 0.000 0.045(7)
C45 0.106(6) 0.059(5) 0.051(5) -0.001(4) 0.004(4) 0.044(5)
C4 0.059(5) 0.057(4) 0.054(5) -0.004(4) 0.005(4) 0.019(4)
O5 0.063(3) 0.064(3) 0.057(3) 0.000(3) 0.002(2) 0.033(3)
C51 0.049(4) 0.057(4) 0.048(4) 0.004(4) 0.005(3) 0.028(4)
C52 0.059(4) 0.055(4) 0.042(4) 0.000(3) 0.008(4) 0.024(4)
C53 0.066(5) 0.056(4) 0.047(4) 0.007(4) 0.012(4) 0.030(4)
C54 0.063(5) 0.059(5) 0.056(5) 0.005(4) 0.006(4) 0.033(4)
C55 0.061(5) 0.062(5) 0.052(4) 0.004(4) 0.003(4) 0.031(4)
C56 0.051(4) 0.054(4) 0.053(4) 0.001(4) 0.008(4) 0.025(4)
C57 0.077(5) 0.058(5) 0.063(5) 0.010(4) 0.000(4) 0.027(4)
C5 0.062(4) 0.054(4) 0.052(4) -0.002(4) 0.004(4) 0.031(4)
O6 0.057(3) 0.064(3) 0.059(3) -0.001(2) -0.004(3) 0.032(2)
C61 0.057(5) 0.047(4) 0.062(5) -0.003(4) -0.002(4) 0.029(4)
C62 0.057(4) 0.047(4) 0.046(4) 0.001(3) 0.004(4) 0.029(3)
C63 0.061(5) 0.060(4) 0.054(4) 0.000(4) -0.001(4) 0.032(4)
C64 0.052(4) 0.061(5) 0.059(5) -0.004(4) -0.004(4) 0.028(4)
C65 0.060(5) 0.058(5) 0.056(5) -0.002(4) 0.001(4) 0.026(4)
C66 0.058(5) 0.049(4) 0.047(4) -0.001(3) 0.003(4) 0.023(4)
C67 0.061(5) 0.088(6) 0.061(5) -0.002(4) -0.001(4) 0.037(5)
C68 0.061(6) 0.164(10) 0.087(7) 0.011(7) 0.007(5) 0.034(6)
C69 0.091(7) 0.117(8) 0.196(13) -0.019(9) -0.037(8) 0.065(7)
C70 0.078(6) 0.182(11) 0.088(7) -0.038(7) -0.025(6) 0.056(7)
C6 0.076(7) 0.045(6) 0.055(7) 0.000 0.000 0.026(5)
B22 0.076(9) 0.089(10) 0.074(9) 0.000 0.000 0.051(8)
B23 0.056(8) 0.078(9) 0.097(11) 0.000 0.000 0.030(7)
B24 0.092(7) 0.076(6) 0.067(6) -0.006(5) -0.011(6) 0.051(6)
B27 0.086(7) 0.074(6) 0.079(7) 0.019(5) 0.008(6) 0.046(6)
B28 0.072(5) 0.076(5) 0.082(6) 0.000 0.000 0.044(4)

loop_
_atom_type_symbol
_atom_type_description
_atom_type_scat_dispersion_real
_atom_type_scat_dispersion_imag
_atom_type_scat_source
C C 0.0033 0.0016 'International Tables Vol C Tables 4.2.6.8 and 6.1.1.4'
H H 0.0000 0.0000 'International Tables Vol C Tables 4.2.6.8 and 6.1.1.4'
B B 0.0013 0.0007 'International Tables Vol C Tables 4.2.6.8 and 6.1.1.4'
O O 0.0106 0.0060 'International Tables Vol C Tables 4.2.6.8 and 6.1.1.4'
Cl Cl 0.1484 0.1585 'International Tables Vol C Tables 4.2.6.8 and 6.1.1.4'

loop_
_geom_angle_atom_site_label_1
_geom_angle_atom_site_label_2
_geom_angle_atom_site_label_3
_geom_angle
_geom_angle_site_symmetry_1
_geom_angle_site_symmetry_3
_geom_angle_publ_flag
C12 C11 C12 121.3(10) . 10 ?
C12 C11 O1 119.3(5) . . ?
C12 C11 O1 119.3(5) 10 . ?
C11 C12 C13 117.9(7) . . ?
C11 C12 C1 121.8(7) . . ?
C13 C12 C1 120.3(7) . . ?
C14 C13 C12 123.3(8) . . ?
C13 C14 C13 116.0(10) 10 . ?
C13 C14 C17 122.0(5) 10 . ?
C13 C14 C17 122.0(5) . . ?
C19' C17 C19' 106.7(9) 10 . ?
C19' C17 C19 135.0(16) 10 . ?
C19' C17 C19 54.5(5) . . ?
C19' C17 C19 54.5(5) 10 10 ?
C19' C17 C19 135.0(16) . 10 ?
C19 C17 C19 106.8(9) . 10 ?
C19' C17 C18 55.5(4) 10 . ?
C19' C17 C18 55.5(4) . . ?
C19 C17 C18 106.4(9) . . ?
C19 C17 C18 106.4(9) 10 . ?
C19' C17 C18' 106.4(9) 10 . ?
C19' C17 C18' 106.4(9) . . ?
C19 C17 C18' 55.4(4) . . ?
C19 C17 C18' 55.4(4) 10 . ?
C18 C17 C18' 136.3(16) . . ?
C19' C17 C14 112.6(8) 10 . ?
C19' C17 C14 112.6(8) . . ?
C19 C17 C14 112.5(8) . . ?
C19 C17 C14 112.5(8) 10 . ?
C18 C17 C14 111.9(8) . . ?
C18' C17 C14 111.8(8) . . ?
C26 C1 C12 116.4(5) . . ?
C26 C21 C22 121.7(6) . . ?
C26 C21 O2 119.7(6) . . ?
C22 C21 O2 118.6(6) . . ?
C21 C22 C23 118.4(6) . . ?
C21 C22 C2 122.4(6) . . ?
C23 C22 C2 119.2(6) . . ?
C22 C23 C24 122.1(6) . . ?
C25 C24 C23 116.5(6) . . ?
C25 C24 C27 123.1(7) . . ?
C23 C24 C27 120.4(6) . . ?
C24 C25 C26 122.9(7) . . ?
C21 C26 C25 117.7(6) . . ?
C21 C26 C1 122.6(6) . . ?
C25 C26 C1 119.6(6) . . ?
C30 C27 C29 109.9(7) . . ?
C30 C27 C28 108.1(7) . . ?
C29 C27 C28 108.1(7) . . ?
C30 C27 C24 109.1(6) . . ?
C29 C27 C24 109.7(6) . . ?
C28 C27 C24 111.9(6) . . ?
C22 C2 C36 114.6(5) . . ?
C32 C31 O3 119.5(6) . . ?
C32 C31 C36 121.4(6) . . ?
O3 C31 C36 119.0(6) . . ?
C31 C32 C33 118.2(6) . . ?
C31 C32 C3 121.5(6) . . ?
C33 C32 C3 120.2(7) . . ?
C32 C33 C34 122.6(6) . . ?
C35 C34 C33 116.7(6) . . ?
C35 C34 C37 121.9(6) . . ?
C33 C34 C37 121.4(6) . . ?
C34 C35 C36 122.6(6) . . ?
C31 C36 C35 117.9(6) . . ?
C31 C36 C2 122.3(6) . . ?
C35 C36 C2 119.8(6) . . ?
C34 C37 C40 109.2(6) . . ?
C34 C37 C39 110.5(6) . . ?
C40 C37 C39 108.3(6) . . ?
C34 C37 C38 111.3(5) . . ?
C40 C37 C38 109.7(7) . . ?
C39 C37 C38 107.8(6) . . ?
C32 C3 C32 116.4(7) . 10 ?
C01 C01 B15 108.5(5) 10 . ?
C01 C01 B16 61.4(4) 10 . ?
B15 C01 B16 60.0(6) . . ?
C01 C01 B14 110.7(5) 10 . ?
B15 C01 B14 60.8(6) . . ?
B16 C01 B14 111.1(9) . . ?
C01 C01 B13 62.1(4) 10 . ?
B15 C01 B13 108.5(9) . . ?
B16 C01 B13 111.8(8) . . ?
B14 C01 B13 60.1(6) . . ?
B13 B12 B14 60.0(6) . 10 ?
B13 B12 B14 60.0(6) . . ?
B14 B12 B14 108.2(11) 10 . ?
B13 B12 B18 108.3(9) . 10 ?
B14 B12 B18 59.9(6) 10 10 ?
B14 B12 B18 108.9(9) . 10 ?
B13 B12 B18 108.3(9) . . ?
B14 B12 B18 108.9(9) 10 . ?
B14 B12 B18 59.9(6) . . ?
B18 B12 B18 61.2(10) 10 . ?
B12 B13 B11 106.9(9) . 10 ?
B12 B13 C01 106.9(9) . 10 ?
B11 B13 C01 0.0(7) 10 10 ?
B12 B13 C01 106.9(9) . . ?
B11 B13 C01 55.8(8) 10 . ?
C01 B13 C01 55.8(8) 10 . ?
B12 B13 B14 61.3(6) . 10 ?
B11 B13 B14 59.8(6) 10 10 ?
C01 B13 B14 59.8(6) 10 10 ?
C01 B13 B14 105.3(9) . 10 ?
B12 B13 B14 61.3(6) . . ?
B11 B13 B14 105.3(9) 10 . ?
C01 B13 B14 105.3(9) 10 . ?
C01 B13 B14 59.8(6) . . ?
B14 B13 B14 110.2(11) 10 . ?
C01 B14 B15 58.5(6) . . ?
C01 B14 B13 60.1(7) . . ?
B15 B14 B13 106.6(8) . . ?
C01 B14 B12 105.1(8) . . ?
B15 B14 B12 105.0(8) . . ?
B13 B14 B12 58.7(8) . . ?
C01 B14 B18 105.1(8) . . ?
B15 B14 B18 58.0(6) . . ?
B13 B14 B18 107.5(9) . . ?
B12 B14 B18 60.3(8) . . ?
C01 B15 B18 110.0(8) . . ?
C01 B15 C17' 108.7(8) . . ?
B18 B15 C17' 60.8(7) . . ?
C01 B15 B16 60.1(7) . . ?
B18 B15 B16 111.8(8) . . ?
C17' B15 B16 61.6(7) . . ?
C01 B15 B14 60.7(6) . . ?
B18 B15 B14 61.9(7) . . ?
C17' B15 B14 110.6(8) . . ?
B16 B15 B14 111.1(8) . . ?
B15 B16 C15' 105.5(10) . 10 ?
B15 B16 B15 105.5(10) . 10 ?
C15' B16 B15 0.0(7) 10 10 ?
B15 B16 C01 59.8(6) . . ?
C15' B16 C01 105.0(9) 10 . ?
B15 B16 C01 105.0(9) 10 . ?
B15 B16 B11 105.0(9) . 10 ?
C15' B16 B11 59.8(6) 10 10 ?
B15 B16 B11 59.8(6) 10 10 ?
C01 B16 B11 57.2(9) . 10 ?
B15 B16 C01 105.0(9) . 10 ?
C15' B16 C01 59.8(6) 10 10 ?
B15 B16 C01 59.8(6) 10 10 ?
C01 B16 C01 57.2(9) . 10 ?
B11 B16 C01 0.0(15) 10 10 ?
B15 B16 C17' 59.2(5) . . ?
C15' B16 C17' 59.2(5) 10 . ?
B15 B16 C17' 59.2(5) 10 . ?
C01 B16 C17' 106.5(9) . . ?
B11 B16 C17' 106.5(9) 10 . ?
C01 B16 C17' 106.5(9) 10 . ?
B15 C17' B15 105.5(10) 10 . ?
B15 C17' B18 109.2(9) 10 . ?
B15 C17' B18 59.6(6) . . ?
B15 C17' B18 59.6(6) 10 10 ?
B15 C17' B18 109.2(9) . 10 ?
B18 C17' B18 63.3(10) . 10 ?
B15 C17' B16 59.2(5) 10 . ?
B15 C17' B16 59.2(5) . . ?
B18 C17' B16 108.8(9) . . ?
B18 C17' B16 108.8(9) 10 . ?
B15 B18 C17' 59.6(6) . . ?
B15 B18 B14 60.2(6) . . ?
C17' B18 B14 108.3(9) . . ?
B15 B18 B12 106.3(9) . . ?
C17' B18 B12 106.3(8) . . ?
B14 B18 B12 59.7(7) . . ?
B15 B18 B18 105.4(6) . 10 ?
C17' B18 B18 58.4(5) . 10 ?
B14 B18 B18 107.3(6) . 10 ?
B12 B18 B18 59.4(5) . 10 ?
C46 C41 C46 121.0(9) 10_556 . ?
C46 C41 O4 119.5(5) 10_556 . ?
C46 C41 O4 119.5(5) . . ?
C45 C44 C45 116.7(10) . 10_556 ?
C45 C44 C47 121.6(5) . . ?
C45 C44 C47 121.6(5) 10_556 . ?
C46 C45 C44 122.7(8) . . ?
C45 C46 C41 118.4(7) . . ?
C45 C46 C4 120.1(7) . . ?
C41 C46 C4 121.4(7) . . ?
C48 C47 C48 134.3(15) 10_556 . ?
C48 C47 C49 108.1(8) 10_556 10_556 ?
C48 C47 C49 60.9(9) . 10_556 ?
C48 C47 C49 60.9(9) 10_556 . ?
C48 C47 C49 108.1(8) . . ?
C49 C47 C49 51.3(9) 10_556 . ?
C48 C47 C50 48.0(9) 10_556 . ?
C48 C47 C50 108.0(8) . . ?
C49 C47 C50 138.2(14) 10_556 . ?
C49 C47 C50 106.6(8) . . ?
C48 C47 C50 108.0(8) 10_556 10_556 ?
C48 C47 C50 48.0(9) . 10_556 ?
C49 C47 C50 106.6(8) 10_556 10_556 ?
C49 C47 C50 138.2(14) . 10_556 ?
C50 C47 C50 64.1(10) . 10_556 ?
C48 C47 C44 112.6(8) 10_556 . ?
C48 C47 C44 112.6(8) . . ?
C49 C47 C44 110.7(8) 10_556 . ?
C49 C47 C44 110.7(8) . . ?
C50 C47 C44 110.6(8) . . ?
C50 C47 C44 110.6(8) 10_556 . ?
C46 C4 C52 116.2(6) . . ?
C56 C51 C52 121.6(6) . . ?
C56 C51 O5 119.1(6) . . ?
C52 C51 O5 119.2(6) . . ?
C51 C52 C53 117.6(7) . . ?
C51 C52 C4 122.2(7) . . ?
C53 C52 C4 120.0(6) . . ?
C54 C53 C52 122.9(7) . . ?
C53 C54 C55 116.2(7) . . ?
C53 C54 C57 122.4(5) . . ?
C55 C54 C57 121.3(6) . . ?
C56 C55 C54 123.0(7) . . ?
C51 C56 C55 118.0(6) . . ?
C51 C56 C5 122.5(6) . . ?
C55 C56 C5 119.5(6) . . ?
C60 C57 C59' 132.7(8) . . ?
C60 C57 C54 111.0(5) . . ?
C59' C57 C54 110.8(5) . . ?
C60 C57 C58 108.5(5) . . ?
C59' C57 C58 75.4(6) . . ?
C54 C57 C58 111.0(5) . . ?
C60 C57 C60' 34.4(6) . . ?
C59' C57 C60' 108.4(5) . . ?
C54 C57 C60' 111.0(5) . . ?
C58 C57 C60' 132.7(8) . . ?
C60 C57 C58' 76.4(6) . . ?
C59' C57 C58' 108.1(5) . . ?
C54 C57 C58' 110.5(5) . . ?
C58 C57 C58' 35.5(6) . . ?
C60' C57 C58' 108.0(5) . . ?
C60 C57 C59 108.2(5) . . ?
C59' C57 C59 35.2(6) . . ?
C54 C57 C59 110.2(5) . . ?
C58 C57 C59 107.9(5) . . ?
C60' C57 C59 76.5(6) . . ?
C58' C57 C59 133.8(8) . . ?
C62 C5 C56 113.8(5) . . ?
C66 C61 C62 122.4(7) . . ?
C66 C61 O6 118.5(6) . . ?
C62 C61 O6 119.0(6) . . ?
C63 C62 C61 117.3(6) . . ?
C63 C62 C5 120.2(6) . . ?
C61 C62 C5 122.4(6) . . ?
C64 C63 C62 123.3(7) . . ?
C63 C64 C65 116.6(7) . . ?
C63 C64 C67 120.5(7) . . ?
C65 C64 C67 122.9(7) . . ?
C66 C65 C64 122.8(7) . . ?
C61 C66 C65 117.3(7) . . ?
C61 C66 C6 123.0(7) . . ?
C65 C66 C6 119.4(7) . . ?
C69 C67 C70 111.8(9) . . ?
C69 C67 C68 108.2(8) . . ?
C70 C67 C68 107.0(8) . . ?
C69 C67 C64 109.2(7) . . ?
C70 C67 C64 109.1(7) . . ?
C68 C67 C64 111.6(7) . . ?
C66 C6 C66 116.9(8) 10_556 . ?
B25 C02 C02 106.4(4) . 10_556 ?
B25 C02 B22 60.0(6) . . ?
C02 C02 B22 60.2(4) 10_556 . ?
B25 C02 B24 60.0(5) . . ?
C02 C02 B24 109.0(5) 10_556 . ?
B22 C02 B24 110.3(8) . . ?
B25 C02 B23 107.6(8) . . ?
C02 C02 B23 61.1(4) 10_556 . ?
B22 C02 B23 110.6(7) . . ?
B24 C02 B23 60.4(6) . . ?
C25' B22 B25 0.0(7) 10_556 10_556 ?
C25' B22 B25 102.5(9) 10_556 . ?
B25 B22 B25 102.5(9) 10_556 . ?
C25' B22 C02 105.8(9) 10_556 . ?
B25 B22 C02 105.8(9) 10_556 . ?
B25 B22 C02 59.7(5) . . ?
C25' B22 B21 59.7(5) 10_556 10_556 ?
B25 B22 B21 59.7(5) 10_556 10_556 ?
B25 B22 B21 105.8(9) . 10_556 ?
C02 B22 B21 59.7(8) . 10_556 ?
C25' B22 C02 59.7(5) 10_556 10_556 ?
B25 B22 C02 59.7(5) 10_556 10_556 ?
B25 B22 C02 105.8(9) . 10_556 ?
C02 B22 C02 59.7(8) . 10_556 ?
B21 B22 C02 0.0(11) 10_556 10_556 ?
C25' B22 B26 57.5(5) 10_556 . ?
B25 B22 B26 57.5(5) 10_556 . ?
B25 B22 B26 57.5(5) . . ?
C02 B22 B26 106.0(8) . . ?
B21 B22 B26 106.0(8) 10_556 . ?
C02 B22 B26 106.0(8) 10_556 . ?
B28 B23 B24 60.0(5) . 10_556 ?
B28 B23 B24 60.0(5) . . ?
B24 B23 B24 107.0(10) 10_556 . ?
B28 B23 C02 106.5(8) . . ?
B24 B23 C02 105.3(8) 10_556 . ?
B24 B23 C02 59.2(5) . . ?
B28 B23 C02 106.5(8) . 10_556 ?
B24 B23 C02 59.2(5) 10_556 10_556 ?
B24 B23 C02 105.3(8) . 10_556 ?
C02 B23 C02 57.7(7) . 10_556 ?
B28 B23 B21 106.5(8) . 10_556 ?
B24 B23 B21 59.2(5) 10_556 10_556 ?
B24 B23 B21 105.3(8) . 10_556 ?
C02 B23 B21 57.7(7) . 10_556 ?
C02 B23 B21 0.0(8) 10_556 10_556 ?
B25 B24 C02 58.8(5) . . ?
B25 B24 B27 59.4(5) . . ?
C02 B24 B27 107.8(7) . . ?
B25 B24 B28 105.8(8) . . ?
C02 B24 B28 107.5(7) . . ?
B27 B24 B28 60.1(6) . . ?
B25 B24 B23 106.7(7) . . ?
C02 B24 B23 60.4(6) . . ?
B27 B24 B23 108.9(7) . . ?
B28 B24 B23 60.0(7) . . ?
B26 B25 C02 110.6(7) . . ?
B26 B25 B22 62.8(7) . . ?
C02 B25 B22 60.2(6) . . ?
B26 B25 B27 62.5(6) . . ?
C02 B25 B27 110.9(7) . . ?
B22 B25 B27 113.9(7) . . ?
B26 B25 B24 111.4(8) . . ?
C02 B25 B24 61.1(5) . . ?
B22 B25 B24 111.4(8) . . ?
B27 B25 B24 60.9(5) . . ?
B25 B26 B25 105.9(10) . 10_556 ?
B25 B26 B27 108.1(9) . 10_556 ?
B25 B26 B27 60.1(6) 10_556 10_556 ?
B25 B26 B27 60.1(6) . . ?
B25 B26 B27 108.1(9) 10_556 . ?
B27 B26 B27 60.9(8) 10_556 . ?
B25 B26 B22 59.7(5) . . ?
B25 B26 B22 59.7(5) 10_556 . ?
B27 B26 B22 109.5(9) 10_556 . ?
B27 B26 B22 109.5(9) . . ?
B25 B27 B24 59.8(5) . . ?
B25 B27 B28 106.5(7) . . ?
B24 B27 B28 60.5(6) . . ?
B25 B27 B26 57.4(5) . . ?
B24 B27 B26 106.4(7) . . ?
B28 B27 B26 106.7(7) . . ?
B25 B27 B27 104.9(5) . 10_556 ?
B24 B27 B27 107.6(5) . 10_556 ?
B28 B27 B27 59.5(4) . 10_556 ?
B26 B27 B27 59.5(4) . 10_556 ?
B27 B28 B27 61.0(8) . 10_556 ?
B27 B28 B24 59.4(6) . . ?
B27 B28 B24 108.0(9) 10_556 . ?
B27 B28 B24 108.0(9) . 10_556 ?
B27 B28 B24 59.4(6) 10_556 10_556 ?
B24 B28 B24 107.2(9) . 10_556 ?
B27 B28 B23 108.4(8) . . ?
B27 B28 B23 108.4(8) 10_556 . ?
B24 B28 B23 60.0(5) . . ?
B24 B28 B23 60.0(5) 10_556 . ?
B1C B1C B2C 147.0(11) 10_556 6 ?
B1C B1C B1C 90.000(4) 10_556 6 ?
B2C B1C B1C 76.3(12) 6 6 ?
B1C B1C B1C 90.000(4) 10_556 5 ?
B2C B1C B1C 72.2(15) 6 5 ?
B1C B1C B1C 120.000(6) 6 5 ?
B1C B1C B2C 125.2(3) 10_556 2 ?
B2C B1C B2C 35.5(15) 6 2 ?
B1C B1C B2C 40.9(5) 6 2 ?
B1C B1C B2C 96.3(8) 5 2 ?
B1C B1C B2C 21.0(9) 10_556 9_556 ?
B2C B1C B2C 126.0(18) 6 9_556 ?
B1C B1C B2C 81.0(10) 6 9_556 ?
B1C B1C B2C 78.4(8) 5 9_556 ?
B2C B1C B2C 108.6(12) 2 9_556 ?
B1C B1C B2C 123.5(10) 10_556 . ?
B2C B1C B2C 32.5(10) 6 . ?
B1C B1C B2C 96.0(7) 6 . ?
B1C B1C B2C 39.7(9) 5 . ?
B2C B1C B2C 60.4(15) 2 . ?
B2C B1C B2C 105.3(15) 9_556 . ?
B1C B1C B1C 67.6(10) 10_556 9_556 ?
B2C B1C B1C 96(2) 6 9_556 ?
B1C B1C B1C 22.4(10) 6 9_556 ?
B1C B1C B1C 117.5(2) 5 9_556 ?
B2C B1C B1C 61.3(9) 2 9_556 ?
B2C B1C B1C 60.0(2) 9_556 9_556 ?
B2C B1C B1C 107.9(9) . 9_556 ?
B1C B1C B1C 67.6(10) 10_556 8_556 ?
B2C B1C B1C 92.1(10) 6 8_556 ?
B1C B1C B1C 117.5(2) 6 8_556 ?
B1C B1C B1C 22.4(10) 5 8_556 ?
B2C B1C B1C 108.7(12) 2 8_556 ?
B2C B1C B1C 57.2(16) 9_556 8_556 ?
B2C B1C B1C 59.9(2) . 8_556 ?
B1C B1C B1C 106.4(11) 9_556 8_556 ?
B1C B1C B2C 40.0(8) 10_556 11_556 ?
B2C B1C B2C 112.5(17) 6 11_556 ?
B1C B1C B2C 53.5(6) 6 11_556 ?
B1C B1C B2C 95.0(6) 5 11_556 ?
B2C B1C B2C 85.2(9) 2 11_556 ?
B2C B1C B2C 27.5(6) 9_556 11_556 ?
B2C B1C B2C 106.5(11) . 11_556 ?
B1C B1C B2C 32.7(7) 9_556 11_556 ?
B1C B1C B2C 77.8(9) 8_556 11_556 ?
B1C B1C B2C 41.8(4) 10_556 10_556 ?
B2C B1C B2C 108.7(17) 6 10_556 ?
B1C B1C B2C 94.8(5) 6 10_556 ?
B1C B1C B2C 52.1(3) 5 10_556 ?
B2C B1C B2C 106.8(11) 2 10_556 ?
B2C B1C B2C 26.3(6) 9_556 10_556 ?
B2C B1C B2C 81.7(13) . 10_556 ?
B1C B1C B2C 78.1(7) 9_556 10_556 ?
B1C B1C B2C 31.5(12) 8_556 10_556 ?
B2C B1C B2C 47.0(8) 11_556 10_556 ?
B2C B2C B2C 120.000(6) 6 5 ?
B2C B2C B1C 102(2) 6 5 ?
B2C B2C B1C 109(2) 5 5 ?
B2C B2C B1C 132.0(10) 6 3 ?
B2C B2C B1C 42.2(8) 5 3 ?
B1C B2C B1C 67.0(15) 5 3 ?
B2C B2C B2C 30.000(6) 6 2 ?
B2C B2C B2C 90.000(6) 5 2 ?
B1C B2C B2C 115.9(14) 5 2 ?
B1C B2C B2C 110.1(12) 3 2 ?
B2C B2C B2C 90.000(7) 6 3 ?
B2C B2C B2C 30.000(12) 5 3 ?
B1C B2C B2C 120.0(16) 5 3 ?
B1C B2C B2C 62.0(12) 3 3 ?
B2C B2C B2C 60.000(8) 2 3 ?
B2C B2C B1C 98.1(15) 6 8_556 ?
B2C B2C B1C 102.4(12) 5 8_556 ?
B1C B2C B1C 12.0(7) 5 8_556 ?
B1C B2C B1C 61.5(8) 3 8_556 ?
B2C B2C B1C 106.7(13) 2 8_556 ?
B2C B2C B1C 109.2(8) 3 8_556 ?
B2C B2C B1C 38.4(16) 6 . ?
B2C B2C B1C 129.8(8) 5 . ?
B1C B2C B1C 64.0(4) 5 . ?
B1C B2C B1C 109.9(11) 3 . ?
B2C B2C B1C 57.7(17) 2 . ?
B2C B2C B1C 106.7(13) 3 . ?
B1C B2C B1C 60.1(2) 8_556 . ?
B2C B2C B2C 60.000(3) 6 4 ?
B2C B2C B2C 60.000(10) 5 4 ?
B1C B2C B2C 122.7(10) 5 4 ?
B1C B2C B2C 85.8(13) 3 4 ?
B2C B2C B2C 30.000(3) 2 4 ?
B2C B2C B2C 30.000(3) 3 4 ?
B1C B2C B2C 110.9(9) 8_556 4 ?
B1C B2C B2C 81.8(15) . 4 ?
B2C B2C B1C 121.7(5) 6 12_556 ?
B2C B2C B1C 54.3(11) 5 12_556 ?
B1C B2C B1C 55.2(9) 5 12_556 ?
B1C B2C B1C 14.8(8) 3 12_556 ?
B2C B2C B1C 105.7(8) 2 12_556 ?
B2C B2C B1C 68.3(12) 3 12_556 ?
B1C B2C B1C 48.1(3) 8_556 12_556 ?
B1C B2C B1C 95.5(6) . 12_556 ?
B2C B2C B1C 86.7(10) 4 12_556 ?
B2C B2C B1C 51.2(7) 6 10_556 ?
B2C B2C B1C 120.8(8) 5 10_556 ?
B1C B2C B1C 52.7(8) 5 10_556 ?
B1C B2C B1C 95.6(6) 3 10_556 ?
B2C B2C B1C 64.7(11) 2 10_556 ?
B2C B2C B1C 103.3(11) 3 10_556 ?
B1C B2C B1C 46.9(7) 8_556 10_556 ?
B1C B2C B1C 14.7(7) . 10_556 ?
B2C B2C B1C 83.4(12) 4 10_556 ?
B1C B2C B1C 81.0(8) 12_556 10_556 ?
Cl1 C1D Cl1 112(5) . 10_556 ?
O6W O3W O7W 48(3) . . ?
O6W O3W O5W 86(4) . . ?
O7W O3W O5W 38(3) . . ?
O6W O3W O4W 134(4) . . ?
O7W O3W O4W 87(4) . . ?
O5W O3W O4W 49(3) . . ?
O5W O4W O3W 63.9(16) . . ?
O5W O4W O3W 63.9(16) . 4_565 ?
O3W O4W O3W 128(3) . 4_565 ?
O7W O5W O7W 96(10) . 7_566 ?
O7W O5W O5W 48(7) . 7_566 ?
O7W O5W O5W 48(7) 7_566 7_566 ?
O7W O5W O4W 132(7) . . ?
O7W O5W O4W 132(7) 7_566 . ?
O5W O5W O4W 180.00(5) 7_566 . ?
O7W O5W O3W 65(5) . . ?
O7W O5W O3W 161(10) 7_566 . ?
O5W O5W O3W 113(4) 7_566 . ?
O4W O5W O3W 67(3) . . ?
O7W O5W O3W 161(10) . 4_565 ?
O7W O5W O3W 65(5) 7_566 4_565 ?
O5W O5W O3W 113(3) 7_566 4_565 ?
O4W O5W O3W 67(3) . 4_565 ?
O3W O5W O3W 134(7) . 4_565 ?
O7W O6W O3W 71(3) . . ?
O7W O6W O3W 71(3) . 10_556 ?
O3W O6W O3W 141(6) . 10_556 ?
O5W O7W O5W 84(10) . 7_566 ?
O5W O7W O6W 138(7) . . ?
O5W O7W O6W 138(7) 7_566 . ?
O5W O7W O3W 161(10) . 10_556 ?
O5W O7W O3W 77(5) 7_566 10_556 ?
O6W O7W O3W 61(4) . 10_556 ?
O5W O7W O3W 77(5) . . ?
O5W O7W O3W 161(10) 7_566 . ?
O6W O7W O3W 61(4) . . ?
O3W O7W O3W 122(8) 10_556 . ?
O5W O7W O7W 42(7) . 7_566 ?
O5W O7W O7W 42(7) 7_566 7_566 ?
O6W O7W O7W 174(9) . 7_566 ?
O3W O7W O7W 119(4) 10_556 7_566 ?
O3W O7W O7W 119(4) . 7_566 ?

loop_
_geom_bond_atom_site_label_1
_geom_bond_atom_site_label_2
_geom_bond_distance
_geom_bond_site_symmetry_2
_geom_bond_publ_flag
O1 C11 1.391(11) . ?
C11 C12 1.384(8) . ?
C11 C12 1.384(8) 10 ?
C12 C13 1.393(10) . ?
C12 C1 1.513(9) . ?
C13 C14 1.382(9) . ?
C14 C13 1.382(9) 10 ?
C14 C17 1.527(17) . ?
C17 C19' 1.487(14) 10 ?
C17 C19' 1.487(14) . ?
C17 C19 1.487(14) . ?
C17 C19 1.487(14) 10 ?
C17 C18 1.492(14) . ?
C17 C18' 1.494(14) . ?
C1 C26 1.509(9) . ?
O2 C21 1.390(7) . ?
C21 C26 1.379(9) . ?
C21 C22 1.386(9) . ?
C22 C23 1.392(9) . ?
C22 C2 1.508(9) . ?
C23 C24 1.400(9) . ?
C24 C25 1.390(9) . ?
C24 C27 1.532(9) . ?
C25 C26 1.398(9) . ?
C27 C30 1.524(11) . ?
C27 C29 1.526(10) . ?
C27 C28 1.530(10) . ?
C2 C36 1.518(8) . ?
O3 C31 1.390(7) . ?
C31 C32 1.384(9) . ?
C31 C36 1.395(9) . ?
C32 C33 1.389(9) . ?
C32 C3 1.516(8) . ?
C33 C34 1.398(9) . ?
C34 C35 1.391(9) . ?
C34 C37 1.519(9) . ?
C35 C36 1.395(8) . ?
C37 C40 1.522(10) . ?
C37 C39 1.527(9) . ?
C37 C38 1.530(10) . ?
C3 C32 1.516(8) 10 ?
C01 C01 1.60(2) 10 ?
C01 B15 1.671(14) . ?
C01 B16 1.676(15) . ?
C01 B14 1.710(15) . ?
C01 B13 1.715(16) . ?
B12 B13 1.69(2) . ?
B12 B14 1.737(14) 10 ?
B12 B14 1.737(14) . ?
B12 B18 1.747(17) 10 ?
B12 B18 1.747(17) . ?
B13 B11 1.715(16) 10 ?
B13 C01 1.715(16) 10 ?
B13 B14 1.715(14) 10 ?
B13 B14 1.715(14) . ?
B14 B15 1.712(14) . ?
B14 B18 1.740(17) . ?
B15 B18 1.673(15) . ?
B15 C17' 1.674(12) . ?
B15 B16 1.674(12) . ?
B16 C15' 1.674(12) 10 ?
B16 B15 1.674(12) 10 ?
B16 B11 1.676(15) 10 ?
B16 C01 1.676(15) 10 ?
B16 C17' 1.715(19) . ?
C17' B15 1.674(12) 10 ?
C17' B18 1.694(16) . ?
C17' B18 1.694(16) 10 ?
B18 B18 1.78(3) 10 ?
O4 C41 1.397(11) . ?
C41 C46 1.393(9) 10_556 ?
C41 C46 1.393(9) . ?
C44 C45 1.395(9) . ?
C44 C45 1.395(9) 10_556 ?
C44 C47 1.539(17) . ?
C45 C46 1.368(9) . ?
C46 C4 1.508(10) . ?
C47 C48 1.465(12) 10_556 ?
C47 C48 1.465(12) . ?
C47 C49 1.483(13) 10_556 ?
C47 C49 1.483(13) . ?
C47 C50 1.485(13) . ?
C47 C50 1.485(13) 10_556 ?
C4 C52 1.513(9) . ?
O5 C51 1.397(8) . ?
C51 C56 1.379(9) . ?
C51 C52 1.388(9) . ?
C52 C53 1.393(9) . ?
C53 C54 1.384(9) . ?
C54 C55 1.396(9) . ?
C54 C57 1.522(10) . ?
C55 C56 1.381(9) . ?
C56 C5 1.519(9) . ?
C57 C60 1.520(8) . ?
C57 C59' 1.521(8) . ?
C57 C58 1.523(8) . ?
C57 C60' 1.523(8) . ?
C57 C58' 1.527(8) . ?
C57 C59 1.529(8) . ?
C5 C62 1.498(9) . ?
O6 C61 1.406(8) . ?
C61 C66 1.389(9) . ?
C61 C62 1.389(9) . ?
C62 C63 1.388(9) . ?
C63 C64 1.386(9) . ?
C64 C65 1.396(10) . ?
C64 C67 1.528(10) . ?
C65 C66 1.394(9) . ?
C66 C6 1.502(8) . ?
C67 C69 1.520(12) . ?
C67 C70 1.521(12) . ?
C67 C68 1.526(11) . ?
C6 C66 1.502(8) 10_556 ?
C02 B25 1.688(12) . ?
C02 C02 1.689(19) 10_556 ?
C02 B22 1.697(15) . ?
C02 B24 1.728(13) . ?
C02 B23 1.749(15) . ?
B22 C25' 1.693(12) 10_556 ?
B22 B25 1.693(12) 10_556 ?
B22 B25 1.693(12) . ?
B22 B21 1.697(15) 10_556 ?
B22 C02 1.697(15) 10_556 ?
B22 B26 1.744(19) . ?
B23 B28 1.75(2) . ?
B23 B24 1.749(13) 10_556 ?
B23 B24 1.749(13) . ?
B23 C02 1.749(15) 10_556 ?
B23 B21 1.749(15) 10_556 ?
B24 B25 1.709(13) . ?
B24 B27 1.728(14) . ?
B24 B28 1.747(12) . ?
B25 B26 1.654(12) . ?
B25 B27 1.703(13) . ?
B26 B25 1.654(12) 10_556 ?
B26 B27 1.742(15) 10_556 ?
B26 B27 1.742(15) . ?
B27 B28 1.740(15) . ?
B27 B27 1.77(2) 10_556 ?
B28 B27 1.740(15) 10_556 ?
B28 B24 1.747(12) 10_556 ?
B1C B1C 0.65(3) 10_556 ?
B1C B2C 1.12(3) 6 ?
B1C B1C 1.573(12) 6 ?
B1C B1C 1.573(12) 5 ?
B1C B2C 1.63(4) 2 ?
B1C B2C 1.699(5) 9_556 ?
B1C B2C 1.700(5) . ?
B1C B1C 1.701(5) 9_556 ?
B1C B1C 1.701(5) 8_556 ?
B1C B2C 2.07(2) 11_556 ?
B1C B2C 2.127(15) 10_556 ?
B2C B2C 0.967(19) 6 ?
B2C B2C 0.967(19) 5 ?
B2C B1C 1.12(3) 5 ?
B2C B1C 1.63(4) 3 ?
B2C B2C 1.67(3) 2 ?
B2C B2C 1.67(3) 3 ?
B2C B1C 1.699(5) 8_556 ?
B2C B2C 1.93(4) 4 ?
B2C B1C 2.07(2) 12_556 ?
B2C B1C 2.127(15) 10_556 ?
C1D Cl1 1.61(5) . ?
C1D Cl1 1.61(5) 10_556 ?
O3W O6W 1.31(4) . ?
O3W O7W 1.42(5) . ?
O3W O5W 1.53(5) . ?
O3W O4W 1.57(3) . ?
O4W O5W 1.29(8) . ?
O4W O3W 1.57(3) 4_565 ?
O5W O7W 0.96(5) . ?
O5W O7W 0.96(5) 7_566 ?
O5W O5W 1.28(18) 7_566 ?
O5W O3W 1.53(5) 4_565 ?
O6W O7W 1.12(8) . ?
O6W O3W 1.31(4) 10_556 ?
O7W O5W 0.96(5) 7_566 ?
O7W O3W 1.42(5) 10_556 ?
O7W O7W 1.4(2) 7_566 ?

loop_
_geom_torsion_atom_site_label_1
_geom_torsion_atom_site_label_2
_geom_torsion_atom_site_label_3
_geom_torsion_atom_site_label_4
_geom_torsion
_geom_torsion_site_symmetry_1
_geom_torsion_site_symmetry_2
_geom_torsion_site_symmetry_3
_geom_torsion_site_symmetry_4
_geom_torsion_publ_flag
C12 C11 C12 C13 4.7(14) 10 . . . ?
O1 C11 C12 C13 -176.9(7) . . . . ?
C12 C11 C12 C1 -172.0(6) 10 . . . ?
O1 C11 C12 C1 6.5(12) . . . . ?
C11 C12 C13 C14 0.8(13) . . . . ?
C1 C12 C13 C14 177.5(9) . . . . ?
C12 C13 C14 C13 -5.8(17) . . . 10 ?
C12 C13 C14 C17 174.4(8) . . . . ?
C13 C14 C17 C19' -29.6(10) 10 . . 10 ?
C13 C14 C17 C19' 150.3(10) . . . 10 ?
C13 C14 C17 C19' -150.3(10) 10 . . . ?
C13 C14 C17 C19' 29.6(10) . . . . ?
C13 C14 C17 C19 150.4(10) 10 . . . ?
C13 C14 C17 C19 -29.8(10) . . . . ?
C13 C14 C17 C19 29.8(10) 10 . . 10 ?
C13 C14 C17 C19 -150.4(10) . . . 10 ?
C13 C14 C17 C18 -89.9(10) 10 . . . ?
C13 C14 C17 C18 89.9(10) . . . . ?
C13 C14 C17 C18' 90.1(10) 10 . . . ?
C13 C14 C17 C18' -90.1(10) . . . . ?
C11 C12 C1 C26 -95.0(9) . . . . ?
C13 C12 C1 C26 88.5(8) . . . . ?
C26 C21 C22 C23 7.0(9) . . . . ?
O2 C21 C22 C23 -175.6(6) . . . . ?
C26 C21 C22 C2 -171.7(6) . . . . ?
O2 C21 C22 C2 5.7(9) . . . . ?
C21 C22 C23 C24 -0.5(10) . . . . ?
C2 C22 C23 C24 178.2(6) . . . . ?
C22 C23 C24 C25 -4.8(10) . . . . ?
C22 C23 C24 C27 175.8(6) . . . . ?
C23 C24 C25 C26 3.9(10) . . . . ?
C27 C24 C25 C26 -176.6(6) . . . . ?
C22 C21 C26 C25 -7.8(9) . . . . ?
O2 C21 C26 C25 174.9(6) . . . . ?
C22 C21 C26 C1 170.0(6) . . . . ?
O2 C21 C26 C1 -7.4(9) . . . . ?
C24 C25 C26 C21 2.1(10) . . . . ?
C24 C25 C26 C1 -175.7(6) . . . . ?
C12 C1 C26 C21 98.5(8) . . . . ?
C12 C1 C26 C25 -83.8(8) . . . . ?
C25 C24 C27 C30 -111.9(8) . . . . ?
C23 C24 C27 C30 67.6(9) . . . . ?
C25 C24 C27 C29 127.6(8) . . . . ?
C23 C24 C27 C29 -52.9(9) . . . . ?
C25 C24 C27 C28 7.7(10) . . . . ?
C23 C24 C27 C28 -172.9(7) . . . . ?
C21 C22 C2 C36 -97.6(7) . . . . ?
C23 C22 C2 C36 83.7(8) . . . . ?
O3 C31 C32 C33 -174.8(5) . . . . ?
C36 C31 C32 C33 7.2(9) . . . . ?
O3 C31 C32 C3 8.7(9) . . . . ?
C36 C31 C32 C3 -169.4(6) . . . . ?
C31 C32 C33 C34 -2.3(9) . . . . ?
C3 C32 C33 C34 174.3(6) . . . . ?
C32 C33 C34 C35 -3.4(9) . . . . ?
C32 C33 C34 C37 178.1(6) . . . . ?
C33 C34 C35 C36 4.5(9) . . . . ?
C37 C34 C35 C36 -177.0(6) . . . . ?
C32 C31 C36 C35 -6.1(9) . . . . ?
O3 C31 C36 C35 175.8(5) . . . . ?
C32 C31 C36 C2 172.5(6) . . . . ?
O3 C31 C36 C2 -5.5(9) . . . . ?
C34 C35 C36 C31 0.1(9) . . . . ?
C34 C35 C36 C2 -178.6(6) . . . . ?
C22 C2 C36 C31 95.4(7) . . . . ?
C22 C2 C36 C35 -86.0(7) . . . . ?
C35 C34 C37 C40 -93.7(8) . . . . ?
C33 C34 C37 C40 84.7(8) . . . . ?
C35 C34 C37 C39 147.3(6) . . . . ?
C33 C34 C37 C39 -34.3(9) . . . . ?
C35 C34 C37 C38 27.6(9) . . . . ?
C33 C34 C37 C38 -154.1(6) . . . . ?
C31 C32 C3 C32 -97.3(9) . . . 10 ?
C33 C32 C3 C32 86.2(9) . . . 10 ?
B14 B12 B13 B11 40.0(6) 10 . . 10 ?
B14 B12 B13 B11 -98.5(8) . . . 10 ?
B18 B12 B13 B11 3.1(8) 10 . . 10 ?
B18 B12 B13 B11 -61.6(7) . . . 10 ?
B14 B12 B13 C01 40.0(6) 10 . . 10 ?
B14 B12 B13 C01 -98.5(8) . . . 10 ?
B18 B12 B13 C01 3.1(8) 10 . . 10 ?
B18 B12 B13 C01 -61.6(7) . . . 10 ?
B14 B12 B13 C01 98.5(8) 10 . . . ?
B14 B12 B13 C01 -40.0(6) . . . . ?
B18 B12 B13 C01 61.6(7) 10 . . . ?
B18 B12 B13 C01 -3.1(8) . . . . ?
B14 B12 B13 B14 -138.6(11) . . . 10 ?
B18 B12 B13 B14 -36.9(7) 10 . . 10 ?
B18 B12 B13 B14 -101.7(9) . . . 10 ?
B14 B12 B13 B14 138.6(11) 10 . . . ?
B18 B12 B13 B14 101.7(9) 10 . . . ?
B18 B12 B13 B14 36.9(7) . . . . ?
C01 C01 B13 B12 -99.2(6) 10 . . . ?
B15 C01 B13 B12 2.4(9) . . . . ?
B16 C01 B13 B12 -61.9(9) . . . . ?
B14 C01 B13 B12 40.7(7) . . . . ?
C01 C01 B13 B11 0.000(1) 10 . . 10 ?
B15 C01 B13 B11 101.7(7) . . . 10 ?
B16 C01 B13 B11 37.4(9) . . . 10 ?
B14 C01 B13 B11 140.0(7) . . . 10 ?
B15 C01 B13 C01 101.7(7) . . . 10 ?
B16 C01 B13 C01 37.4(9) . . . 10 ?
B14 C01 B13 C01 140.0(7) . . . 10 ?
C01 C01 B13 B14 -35.2(5) 10 . . 10 ?
B15 C01 B13 B14 66.5(10) . . . 10 ?
B16 C01 B13 B14 2.2(12) . . . 10 ?
B14 C01 B13 B14 104.8(12) . . . 10 ?
C01 C01 B13 B14 -140.0(7) 10 . . . ?
B15 C01 B13 B14 -38.3(7) . . . . ?
B16 C01 B13 B14 -102.6(9) . . . . ?
C01 C01 B14 B15 -100.2(5) 10 . . . ?
B16 C01 B14 B15 -34.0(7) . . . . ?
B13 C01 B14 B15 -137.7(9) . . . . ?
C01 C01 B14 B13 37.4(6) 10 . . . ?
B15 C01 B14 B13 137.7(9) . . . . ?
B16 C01 B14 B13 103.7(9) . . . . ?
C01 C01 B14 B12 -1.7(8) 10 . . . ?
B15 C01 B14 B12 98.6(9) . . . . ?
B16 C01 B14 B12 64.6(10) . . . . ?
B13 C01 B14 B12 -39.1(8) . . . . ?
C01 C01 B14 B18 -64.4(7) 10 . . . ?
B15 C01 B14 B18 35.9(7) . . . . ?
B16 C01 B14 B18 1.9(10) . . . . ?
B13 C01 B14 B18 -101.8(9) . . . . ?
B12 B13 B14 C01 -134.6(9) . . . . ?
B11 B13 B14 C01 -33.5(7) 10 . . . ?
C01 B13 B14 C01 -33.5(7) 10 . . . ?
B14 B13 B14 C01 -96.4(10) 10 . . . ?
B12 B13 B14 B15 -97.8(9) . . . . ?
B11 B13 B14 B15 3.3(11) 10 . . . ?
C01 B13 B14 B15 3.3(11) 10 . . . ?
C01 B13 B14 B15 36.8(7) . . . . ?
B14 B13 B14 B15 -59.6(13) 10 . . . ?
B11 B13 B14 B12 101.1(9) 10 . . . ?
C01 B13 B14 B12 101.1(9) 10 . . . ?
C01 B13 B14 B12 134.6(9) . . . . ?
B14 B13 B14 B12 38.2(10) 10 . . . ?
B12 B13 B14 B18 -36.9(8) . . . . ?
B11 B13 B14 B18 64.3(11) 10 . . . ?
C01 B13 B14 B18 64.3(11) 10 . . . ?
C01 B13 B14 B18 97.7(9) . . . . ?
B14 B13 B14 B18 1.3(14) 10 . . . ?
B13 B12 B14 C01 39.8(8) . . . . ?
B14 B12 B14 C01 2.6(13) 10 . . . ?
B18 B12 B14 C01 -60.9(11) 10 . . . ?
B18 B12 B14 C01 -99.1(8) . . . . ?
B13 B12 B14 B15 100.5(9) . . . . ?
B14 B12 B14 B15 63.4(12) 10 . . . ?
B18 B12 B14 B15 -0.2(12) 10 . . . ?
B18 B12 B14 B15 -38.3(7) . . . . ?
B14 B12 B14 B13 -37.1(10) 10 . . . ?
B18 B12 B14 B13 -100.7(10) 10 . . . ?
B18 B12 B14 B13 -138.8(9) . . . . ?
B13 B12 B14 B18 138.8(9) . . . . ?
B14 B12 B14 B18 101.7(10) 10 . . . ?
B18 B12 B14 B18 38.1(9) 10 . . . ?
C01 C01 B15 B18 65.2(7) 10 . . . ?
B16 C01 B15 B18 104.3(9) . . . . ?
B14 C01 B15 B18 -38.7(8) . . . . ?
B13 C01 B15 B18 -0.8(10) . . . . ?
C01 C01 B15 C17' 0.3(8) 10 . . . ?
B16 C01 B15 C17' 39.4(8) . . . . ?
B14 C01 B15 C17' -103.6(9) . . . . ?
B13 C01 B15 C17' -65.6(9) . . . . ?
C01 C01 B15 B16 -39.1(5) 10 . . . ?
B14 C01 B15 B16 -143.0(8) . . . . ?
B13 C01 B15 B16 -105.0(8) . . . . ?
C01 C01 B15 B14 103.9(6) 10 . . . ?
B16 C01 B15 B14 143.0(8) . . . . ?
B13 C01 B15 B14 38.0(7) . . . . ?
B13 B14 B15 C01 -37.5(8) . . . . ?
B12 B14 B15 C01 -98.8(9) . . . . ?
B18 B14 B15 C01 -138.2(9) . . . . ?
C01 B14 B15 B18 138.2(9) . . . . ?
B13 B14 B15 B18 100.7(9) . . . . ?
B12 B14 B15 B18 39.4(8) . . . . ?
C01 B14 B15 C17' 100.5(9) . . . . ?
B13 B14 B15 C17' 63.0(10) . . . . ?
B12 B14 B15 C17' 1.8(11) . . . . ?
B18 B14 B15 C17' -37.7(8) . . . . ?
C01 B14 B15 B16 34.0(8) . . . . ?
B13 B14 B15 B16 -3.5(11) . . . . ?
B12 B14 B15 B16 -64.7(10) . . . . ?
B18 B14 B15 B16 -104.2(9) . . . . ?
C01 B15 B16 C15' 98.6(9) . . . 10 ?
B18 B15 B16 C15' -2.6(13) . . . 10 ?
C17' B15 B16 C15' -38.3(9) . . . 10 ?
B14 B15 B16 C15' 64.4(11) . . . 10 ?
C01 B15 B16 B15 98.6(9) . . . 10 ?
B18 B15 B16 B15 -2.6(13) . . . 10 ?
C17' B15 B16 B15 -38.3(9) . . . 10 ?
B14 B15 B16 B15 64.4(11) . . . 10 ?
B18 B15 B16 C01 -101.3(9) . . . . ?
C17' B15 B16 C01 -136.9(9) . . . . ?
B14 B15 B16 C01 -34.2(8) . . . . ?
C01 B15 B16 B11 36.4(7) . . . 10 ?
B18 B15 B16 B11 -64.9(10) . . . 10 ?
C17' B15 B16 B11 -100.5(9) . . . 10 ?
B14 B15 B16 B11 2.1(10) . . . 10 ?
C01 B15 B16 C01 36.4(7) . . . 10 ?
B18 B15 B16 C01 -64.9(10) . . . 10 ?
C17' B15 B16 C01 -100.5(9) . . . 10 ?
B14 B15 B16 C01 2.1(10) . . . 10 ?
C01 B15 B16 C17' 136.9(9) . . . . ?
B18 B15 B16 C17' 35.6(9) . . . . ?
B14 B15 B16 C17' 102.7(9) . . . . ?
C01 C01 B16 B15 137.1(6) 10 . . . ?
B14 C01 B16 B15 34.3(7) . . . . ?
B13 C01 B16 B15 99.4(9) . . . . ?
C01 C01 B16 C15' 37.6(5) 10 . . 10 ?
B15 C01 B16 C15' -99.5(10) . . . 10 ?
B14 C01 B16 C15' -65.2(9) . . . 10 ?
B13 C01 B16 C15' -0.1(11) . . . 10 ?
C01 C01 B16 B15 37.6(5) 10 . . 10 ?
B15 C01 B16 B15 -99.5(10) . . . 10 ?
B14 C01 B16 B15 -65.2(9) . . . 10 ?
B13 C01 B16 B15 -0.1(11) . . . 10 ?
C01 C01 B16 B11 0.000(2) 10 . . 10 ?
B15 C01 B16 B11 -137.1(6) . . . 10 ?
B14 C01 B16 B11 -102.8(7) . . . 10 ?
B13 C01 B16 B11 -37.7(9) . . . 10 ?
B15 C01 B16 C01 -137.1(6) . . . 10 ?
B14 C01 B16 C01 -102.8(7) . . . 10 ?
B13 C01 B16 C01 -37.7(9) . . . 10 ?
C01 C01 B16 C17' 99.3(6) 10 . . . ?
B15 C01 B16 C17' -37.8(6) . . . . ?
B14 C01 B16 C17' -3.5(9) . . . . ?
B13 C01 B16 C17' 61.6(9) . . . . ?
C01 B15 C17' B15 -0.5(12) . . . 10 ?
B18 B15 C17' B15 -103.5(9) . . . 10 ?
B16 B15 C17' B15 38.3(9) . . . 10 ?
B14 B15 C17' B15 -65.4(11) . . . 10 ?
C01 B15 C17' B18 103.0(9) . . . . ?
B16 B15 C17' B18 141.7(9) . . . . ?
B14 B15 C17' B18 38.1(8) . . . . ?
C01 B15 C17' B18 62.2(10) . . . 10 ?
B18 B15 C17' B18 -40.8(8) . . . 10 ?
B16 B15 C17' B18 100.9(9) . . . 10 ?
B14 B15 C17' B18 -2.7(11) . . . 10 ?
C01 B15 C17' B16 -38.7(8) . . . . ?
B18 B15 C17' B16 -141.7(9) . . . . ?
B14 B15 C17' B16 -103.6(9) . . . . ?
B15 B16 C17' B15 -136.0(10) . . . 10 ?
C15' B16 C17' B15 0.000(3) 10 . . 10 ?
C01 B16 C17' B15 -97.9(8) . . . 10 ?
B11 B16 C17' B15 -38.1(6) 10 . . 10 ?
C01 B16 C17' B15 -38.1(6) 10 . . 10 ?
C15' B16 C17' B15 136.0(10) 10 . . . ?
B15 B16 C17' B15 136.0(10) 10 . . . ?
C01 B16 C17' B15 38.1(6) . . . . ?
B11 B16 C17' B15 97.9(8) 10 . . . ?
C01 B16 C17' B15 97.9(8) 10 . . . ?
B15 B16 C17' B18 -34.3(7) . . . . ?
C15' B16 C17' B18 101.6(9) 10 . . . ?
B15 B16 C17' B18 101.6(9) 10 . . . ?
C01 B16 C17' B18 3.7(8) . . . . ?
B11 B16 C17' B18 63.6(7) 10 . . . ?
C01 B16 C17' B18 63.6(7) 10 . . . ?
B15 B16 C17' B18 -101.6(9) . . . 10 ?
C15' B16 C17' B18 34.3(7) 10 . . 10 ?
B15 B16 C17' B18 34.3(7) 10 . . 10 ?
C01 B16 C17' B18 -63.6(7) . . . 10 ?
B11 B16 C17' B18 -3.7(8) 10 . . 10 ?
C01 B16 C17' B18 -3.7(8) 10 . . 10 ?
C01 B15 B18 C17' -100.8(9) . . . . ?
B16 B15 B18 C17' -36.0(9) . . . . ?
B14 B15 B18 C17' -139.1(8) . . . . ?
C01 B15 B18 B14 38.2(8) . . . . ?
C17' B15 B18 B14 139.1(8) . . . . ?
B16 B15 B18 B14 103.1(9) . . . . ?
C01 B15 B18 B12 -1.2(10) . . . . ?
C17' B15 B18 B12 99.6(9) . . . . ?
B16 B15 B18 B12 63.7(10) . . . . ?
B14 B15 B18 B12 -39.4(7) . . . . ?
C01 B15 B18 B18 -63.2(7) . . . 10 ?
C17' B15 B18 B18 37.6(5) . . . 10 ?
B16 B15 B18 B18 1.7(8) . . . 10 ?
B14 B15 B18 B18 -101.4(6) . . . 10 ?
B15 C17' B18 B15 97.1(10) 10 . . . ?
B18 C17' B18 B15 136.3(6) 10 . . . ?
B16 C17' B18 B15 34.2(7) . . . . ?
B15 C17' B18 B14 60.4(10) 10 . . . ?
B15 C17' B18 B14 -36.8(7) . . . . ?
B18 C17' B18 B14 99.5(8) 10 . . . ?
B16 C17' B18 B14 -2.6(10) . . . . ?
B15 C17' B18 B12 -2.5(12) 10 . . . ?
B15 C17' B18 B12 -99.6(9) . . . . ?
B18 C17' B18 B12 36.7(10) 10 . . . ?
B16 C17' B18 B12 -65.4(10) . . . . ?
B15 C17' B18 B18 -39.1(5) 10 . . 10 ?
B15 C17' B18 B18 -136.3(6) . . . 10 ?
B16 C17' B18 B18 -102.1(7) . . . 10 ?
C01 B14 B18 B15 -36.1(7) . . . . ?
B13 B14 B18 B15 -98.9(9) . . . . ?
B12 B14 B18 B15 -135.1(9) . . . . ?
C01 B14 B18 C17' 0.5(11) . . . . ?
B15 B14 B18 C17' 36.5(7) . . . . ?
B13 B14 B18 C17' -62.4(11) . . . . ?
B12 B14 B18 C17' -98.6(9) . . . . ?
C01 B14 B18 B12 99.0(9) . . . . ?
B15 B14 B18 B12 135.1(9) . . . . ?
B13 B14 B18 B12 36.2(8) . . . . ?
C01 B14 B18 B18 62.1(7) . . . 10 ?
B15 B14 B18 B18 98.1(5) . . . 10 ?
B13 B14 B18 B18 -0.8(8) . . . 10 ?
B12 B14 B18 B18 -37.0(6) . . . 10 ?
B13 B12 B18 B15 2.7(9) . . . . ?
B14 B12 B18 B15 -61.0(11) 10 . . . ?
B14 B12 B18 B15 39.6(8) . . . . ?
B18 B12 B18 B15 -98.6(8) 10 . . . ?
B13 B12 B18 C17' 65.1(9) . . . . ?
B14 B12 B18 C17' 1.4(12) 10 . . . ?
B14 B12 B18 C17' 102.0(9) . . . . ?
B18 B12 B18 C17' -36.2(10) 10 . . . ?
B13 B12 B18 B14 -36.9(7) . . . . ?
B14 B12 B18 B14 -100.6(12) 10 . . . ?
B18 B12 B18 B14 -138.2(7) 10 . . . ?
B13 B12 B18 B18 101.3(7) . . . 10 ?
B14 B12 B18 B18 37.6(6) 10 . . 10 ?
B14 B12 B18 B18 138.2(7) . . . 10 ?
C45 C44 C45 C46 1.3(16) 10_556 . . . ?
C47 C44 C45 C46 -176.9(7) . . . . ?
C44 C45 C46 C41 1.6(13) . . . . ?
C44 C45 C46 C4 -174.9(8) . . . . ?
C46 C41 C46 C45 -4.6(15) 10_556 . . . ?
O4 C41 C46 C45 177.4(8) . . . . ?
C46 C41 C46 C4 171.8(6) 10_556 . . . ?
O4 C41 C46 C4 -6.2(13) . . . . ?
C45 C44 C47 C48 -177.3(10) . . . 10_556 ?
C45 C44 C47 C48 4.6(10) 10_556 . . 10_556 ?
C45 C44 C47 C48 -4.6(10) . . . . ?
C45 C44 C47 C48 177.3(10) 10_556 . . . ?
C45 C44 C47 C49 61.5(10) . . . 10_556 ?
C45 C44 C47 C49 -116.6(10) 10_556 . . 10_556 ?
C45 C44 C47 C49 116.6(10) . . . . ?
C45 C44 C47 C49 -61.5(10) 10_556 . . . ?
C45 C44 C47 C50 -125.5(10) . . . . ?
C45 C44 C47 C50 56.4(10) 10_556 . . . ?
C45 C44 C47 C50 -56.4(10) . . . 10_556 ?
C45 C44 C47 C50 125.5(10) 10_556 . . 10_556 ?
C45 C46 C4 C52 -90.1(9) . . . . ?
C41 C46 C4 C52 93.5(9) . . . . ?
C56 C51 C52 C53 8.5(10) . . . . ?
O5 C51 C52 C53 -174.5(6) . . . . ?
C56 C51 C52 C4 -167.7(6) . . . . ?
O5 C51 C52 C4 9.3(9) . . . . ?
C46 C4 C52 C51 -98.7(8) . . . . ?
C46 C4 C52 C53 85.2(8) . . . . ?
C51 C52 C53 C54 -1.8(10) . . . . ?
C4 C52 C53 C54 174.4(6) . . . . ?
C52 C53 C54 C55 -5.0(10) . . . . ?
C52 C53 C54 C57 179.5(5) . . . . ?
C53 C54 C55 C56 5.8(10) . . . . ?
C57 C54 C55 C56 -178.7(6) . . . . ?
C52 C51 C56 C55 -7.8(10) . . . . ?
O5 C51 C56 C55 175.2(6) . . . . ?
C52 C51 C56 C5 170.2(6) . . . . ?
O5 C51 C56 C5 -6.8(9) . . . . ?
C54 C55 C56 C51 0.4(10) . . . . ?
C54 C55 C56 C5 -177.7(6) . . . . ?
C53 C54 C57 C60 -131.6(8) . . . . ?
C55 C54 C57 C60 53.1(8) . . . . ?
C53 C54 C57 C59' 70.9(8) . . . . ?
C55 C54 C57 C59' -104.4(8) . . . . ?
C53 C54 C57 C58 -10.9(8) . . . . ?
C55 C54 C57 C58 173.9(8) . . . . ?
C53 C54 C57 C60' -168.6(8) . . . . ?
C55 C54 C57 C60' 16.1(8) . . . . ?
C53 C54 C57 C58' -48.9(8) . . . . ?
C55 C54 C57 C58' 135.9(8) . . . . ?
C53 C54 C57 C59 108.6(8) . . . . ?
C55 C54 C57 C59 -66.7(8) . . . . ?
C51 C56 C5 C62 97.9(8) . . . . ?
C55 C56 C5 C62 -84.1(8) . . . . ?
C66 C61 C62 C63 4.6(10) . . . . ?
O6 C61 C62 C63 -177.4(6) . . . . ?
C66 C61 C62 C5 -172.7(6) . . . . ?
O6 C61 C62 C5 5.3(9) . . . . ?
C56 C5 C62 C63 87.3(8) . . . . ?
C56 C5 C62 C61 -95.4(8) . . . . ?
C61 C62 C63 C64 -0.8(10) . . . . ?
C5 C62 C63 C64 176.5(6) . . . . ?
C62 C63 C64 C65 -2.2(10) . . . . ?
C62 C63 C64 C67 177.7(7) . . . . ?
C63 C64 C65 C66 1.8(10) . . . . ?
C67 C64 C65 C66 -178.1(7) . . . . ?
C62 C61 C66 C65 -5.0(10) . . . . ?
O6 C61 C66 C65 177.0(6) . . . . ?
C62 C61 C66 C6 168.7(7) . . . . ?
O6 C61 C66 C6 -9.3(10) . . . . ?
C64 C65 C66 C61 1.7(10) . . . . ?
C64 C65 C66 C6 -172.3(7) . . . . ?
C63 C64 C67 C69 -69.4(10) . . . . ?
C65 C64 C67 C69 110.5(9) . . . . ?
C63 C64 C67 C70 53.0(10) . . . . ?
C65 C64 C67 C70 -127.0(8) . . . . ?
C63 C64 C67 C68 171.0(7) . . . . ?
C65 C64 C67 C68 -9.1(11) . . . . ?
C61 C66 C6 C66 95.3(10) . . . 10_556 ?
C65 C66 C6 C66 -91.1(10) . . . 10_556 ?
B25 C02 B22 C25' 95.4(9) . . . 10_556 ?
C02 C02 B22 C25' -39.5(4) 10_556 . . 10_556 ?
B24 C02 B22 C25' 61.3(9) . . . 10_556 ?
B23 C02 B22 C25' -3.6(10) . . . 10_556 ?
B25 C02 B22 B25 95.4(9) . . . 10_556 ?
C02 C02 B22 B25 -39.5(4) 10_556 . . 10_556 ?
B24 C02 B22 B25 61.3(9) . . . 10_556 ?
B23 C02 B22 B25 -3.6(10) . . . 10_556 ?
C02 C02 B22 B25 -134.9(6) 10_556 . . . ?
B24 C02 B22 B25 -34.1(7) . . . . ?
B23 C02 B22 B25 -99.0(8) . . . . ?
B25 C02 B22 B21 134.9(6) . . . 10_556 ?
C02 C02 B22 B21 0.0 10_556 . . 10_556 ?
B24 C02 B22 B21 100.8(6) . . . 10_556 ?
B23 C02 B22 B21 35.9(9) . . . 10_556 ?
B25 C02 B22 C02 134.9(6) . . . 10_556 ?
B24 C02 B22 C02 100.8(6) . . . 10_556 ?
B23 C02 B22 C02 35.9(9) . . . 10_556 ?
B25 C02 B22 B26 35.4(6) . . . . ?
C02 C02 B22 B26 -99.5(6) 10_556 . . . ?
B24 C02 B22 B26 1.3(8) . . . . ?
B23 C02 B22 B26 -63.6(8) . . . . ?
B25 C02 B23 B28 0.0(8) . . . . ?
C02 C02 B23 B28 99.4(6) 10_556 . . . ?
B22 C02 B23 B28 63.9(8) . . . . ?
B24 C02 B23 B28 -38.4(6) . . . . ?
B25 C02 B23 B24 -62.6(8) . . . 10_556 ?
C02 C02 B23 B24 36.8(4) 10_556 . . 10_556 ?
B22 C02 B23 B24 1.3(10) . . . 10_556 ?
B24 C02 B23 B24 -101.0(10) . . . 10_556 ?
B25 C02 B23 B24 38.4(6) . . . . ?
C02 C02 B23 B24 137.7(6) 10_556 . . . ?
B22 C02 B23 B24 102.3(8) . . . . ?
B25 C02 B23 C02 -99.4(6) . . . 10_556 ?
B22 C02 B23 C02 -35.5(8) . . . 10_556 ?
B24 C02 B23 C02 -137.7(6) . . . 10_556 ?
B25 C02 B23 B21 -99.4(6) . . . 10_556 ?
C02 C02 B23 B21 0.000(5) 10_556 . . 10_556 ?
B22 C02 B23 B21 -35.5(8) . . . 10_556 ?
B24 C02 B23 B21 -137.7(6) . . . 10_556 ?
C02 C02 B24 B25 98.4(5) 10_556 . . . ?
B22 C02 B24 B25 34.1(6) . . . . ?
B23 C02 B24 B25 136.9(8) . . . . ?
B25 C02 B24 B27 -34.9(7) . . . . ?
C02 C02 B24 B27 63.5(7) 10_556 . . . ?
B22 C02 B24 B27 -0.8(9) . . . . ?
B23 C02 B24 B27 102.0(8) . . . . ?
B25 C02 B24 B28 -98.3(8) . . . . ?
C02 C02 B24 B28 0.1(8) 10_556 . . . ?
B22 C02 B24 B28 -64.2(9) . . . . ?
B23 C02 B24 B28 38.6(8) . . . . ?
B25 C02 B24 B23 -136.9(8) . . . . ?
C02 C02 B24 B23 -38.5(5) 10_556 . . . ?
B22 C02 B24 B23 -102.8(8) . . . . ?
B28 B23 B24 B25 98.9(8) . . . . ?
B24 B23 B24 B25 60.4(10) 10_556 . . . ?
C02 B23 B24 B25 -37.6(6) . . . . ?
C02 B23 B24 B25 -1.5(9) 10_556 . . . ?
B21 B23 B24 B25 -1.5(9) 10_556 . . . ?
B28 B23 B24 C02 136.6(8) . . . . ?
B24 B23 B24 C02 98.0(9) 10_556 . . . ?
C02 B23 B24 C02 36.1(6) 10_556 . . . ?
B21 B23 B24 C02 36.1(6) 10_556 . . . ?
B28 B23 B24 B27 36.3(8) . . . . ?
B24 B23 B24 B27 -2.3(12) 10_556 . . . ?
C02 B23 B24 B27 -100.3(8) . . . . ?
C02 B23 B24 B27 -64.1(9) 10_556 . . . ?
B21 B23 B24 B27 -64.1(9) 10_556 . . . ?
B24 B23 B24 B28 -38.6(9) 10_556 . . . ?
C02 B23 B24 B28 -136.6(8) . . . . ?
C02 B23 B24 B28 -100.4(8) 10_556 . . . ?
B21 B23 B24 B28 -100.4(8) 10_556 . . . ?
C02 C02 B25 B26 0.9(8) 10_556 . . . ?
B22 C02 B25 B26 -38.9(8) . . . . ?
B24 C02 B25 B26 103.7(8) . . . . ?
B23 C02 B25 B26 65.2(9) . . . . ?
C02 C02 B25 B22 39.8(5) 10_556 . . . ?
B24 C02 B25 B22 142.6(8) . . . . ?
B23 C02 B25 B22 104.1(7) . . . . ?
C02 C02 B25 B27 -66.5(6) 10_556 . . . ?
B22 C02 B25 B27 -106.3(8) . . . . ?
B24 C02 B25 B27 36.3(7) . . . . ?
B23 C02 B25 B27 -2.3(9) . . . . ?
C02 C02 B25 B24 -102.8(5) 10_556 . . . ?
B22 C02 B25 B24 -142.6(8) . . . . ?
B23 C02 B25 B24 -38.6(6) . . . . ?
C25' B22 B25 B26 37.5(8) 10_556 . . . ?
B25 B22 B25 B26 37.5(8) 10_556 . . . ?
C02 B22 B25 B26 138.6(8) . . . . ?
B21 B22 B25 B26 99.2(8) 10_556 . . . ?
C02 B22 B25 B26 99.2(8) 10_556 . . . ?
C25' B22 B25 C02 -101.2(9) 10_556 . . . ?
B25 B22 B25 C02 -101.2(9) 10_556 . . . ?
B21 B22 B25 C02 -39.4(7) 10_556 . . . ?
C02 B22 B25 C02 -39.4(7) 10_556 . . . ?
B26 B22 B25 C02 -138.6(8) . . . . ?
C25' B22 B25 B27 0.2(12) 10_556 . . . ?
B25 B22 B25 B27 0.2(12) 10_556 . . . ?
C02 B22 B25 B27 101.3(8) . . . . ?
B21 B22 B25 B27 61.9(10) 10_556 . . . ?
C02 B22 B25 B27 61.9(10) 10_556 . . . ?
B26 B22 B25 B27 -37.3(8) . . . . ?
C25' B22 B25 B24 -66.3(10) 10_556 . . . ?
B25 B22 B25 B24 -66.3(10) 10_556 . . . ?
C02 B22 B25 B24 34.8(7) . . . . ?
B21 B22 B25 B24 -4.6(10) 10_556 . . . ?
C02 B22 B25 B24 -4.6(10) 10_556 . . . ?
B26 B22 B25 B24 -103.8(9) . . . . ?
C02 B24 B25 B26 -102.5(8) . . . . ?
B27 B24 B25 B26 38.2(7) . . . . ?
B28 B24 B25 B26 -1.4(9) . . . . ?
B23 B24 B25 B26 -64.2(9) . . . . ?
B27 B24 B25 C02 140.7(7) . . . . ?
B28 B24 B25 C02 101.1(8) . . . . ?
B23 B24 B25 C02 38.3(7) . . . . ?
C02 B24 B25 B22 -34.5(7) . . . . ?
B27 B24 B25 B22 106.3(8) . . . . ?
B28 B24 B25 B22 66.7(9) . . . . ?
B23 B24 B25 B22 3.9(10) . . . . ?
C02 B24 B25 B27 -140.7(7) . . . . ?
B28 B24 B25 B27 -39.6(7) . . . . ?
B23 B24 B25 B27 -102.4(8) . . . . ?
C02 B25 B26 B25 -1.5(12) . . . 10_556 ?
B22 B25 B26 B25 -39.3(9) . . . 10_556 ?
B27 B25 B26 B25 102.1(9) . . . 10_556 ?
B24 B25 B26 B25 64.6(11) . . . 10_556 ?
C02 B25 B26 B27 -64.6(9) . . . 10_556 ?
B22 B25 B26 B27 -102.4(9) . . . 10_556 ?
B27 B25 B26 B27 38.9(7) . . . 10_556 ?
B24 B25 B26 B27 1.4(10) . . . 10_556 ?
C02 B25 B26 B27 -103.5(8) . . . . ?
B22 B25 B26 B27 -141.4(8) . . . . ?
B24 B25 B26 B27 -37.5(7) . . . . ?
C02 B25 B26 B22 37.8(8) . . . . ?
B27 B25 B26 B22 141.4(8) . . . . ?
B24 B25 B26 B22 103.8(8) . . . . ?
C25' B22 B26 B25 -135.2(10) 10_556 . . . ?
B25 B22 B26 B25 -135.2(10) 10_556 . . . ?
C02 B22 B26 B25 -36.4(6) . . . . ?
B21 B22 B26 B25 -98.8(8) 10_556 . . . ?
C02 B22 B26 B25 -98.8(8) 10_556 . . . ?
C25' B22 B26 B25 0.000(3) 10_556 . . 10_556 ?
B25 B22 B26 B25 135.2(10) . . . 10_556 ?
C02 B22 B26 B25 98.8(8) . . . 10_556 ?
B21 B22 B26 B25 36.4(6) 10_556 . . 10_556 ?
C02 B22 B26 B25 36.4(6) 10_556 . . 10_556 ?
C25' B22 B26 B27 -35.1(6) 10_556 . . 10_556 ?
B25 B22 B26 B27 -35.1(6) 10_556 . . 10_556 ?
B25 B22 B26 B27 100.1(8) . . . 10_556 ?
C02 B22 B26 B27 63.7(6) . . . 10_556 ?
B21 B22 B26 B27 1.4(8) 10_556 . . 10_556 ?
C02 B22 B26 B27 1.4(8) 10_556 . . 10_556 ?
C25' B22 B26 B27 -100.1(8) 10_556 . . . ?
B25 B22 B26 B27 -100.1(8) 10_556 . . . ?
B25 B22 B26 B27 35.1(6) . . . . ?
C02 B22 B26 B27 -1.4(8) . . . . ?
B21 B22 B26 B27 -63.7(6) 10_556 . . . ?
C02 B22 B26 B27 -63.7(6) 10_556 . . . ?
B26 B25 B27 B24 -139.5(8) . . . . ?
C02 B25 B27 B24 -36.4(7) . . . . ?
B22 B25 B27 B24 -102.1(9) . . . . ?
B26 B25 B27 B28 -99.5(8) . . . . ?
C02 B25 B27 B28 3.5(9) . . . . ?
B22 B25 B27 B28 -62.1(9) . . . . ?
B24 B25 B27 B28 40.0(6) . . . . ?
C02 B25 B27 B26 103.1(8) . . . . ?
B22 B25 B27 B26 37.4(8) . . . . ?
B24 B25 B27 B26 139.5(8) . . . . ?
B26 B25 B27 B27 -37.5(5) . . . 10_556 ?
C02 B25 B27 B27 65.6(6) . . . 10_556 ?
B22 B25 B27 B27 -0.1(8) . . . 10_556 ?
B24 B25 B27 B27 102.0(5) . . . 10_556 ?
C02 B24 B27 B25 34.7(6) . . . . ?
B28 B24 B27 B25 135.0(7) . . . . ?
B23 B24 B27 B25 98.7(8) . . . . ?
B25 B24 B27 B28 -135.0(7) . . . . ?
C02 B24 B27 B28 -100.3(8) . . . . ?
B23 B24 B27 B28 -36.3(8) . . . . ?
B25 B24 B27 B26 -34.8(6) . . . . ?
C02 B24 B27 B26 -0.1(9) . . . . ?
B28 B24 B27 B26 100.2(7) . . . . ?
B23 B24 B27 B26 63.9(9) . . . . ?
B25 B24 B27 B27 -97.3(5) . . . 10_556 ?
C02 B24 B27 B27 -62.6(6) . . . 10_556 ?
B28 B24 B27 B27 37.7(5) . . . 10_556 ?
B23 B24 B27 B27 1.4(7) . . . 10_556 ?
B25 B26 B27 B25 -98.3(10) 10_556 . . . ?
B27 B26 B27 B25 -136.9(6) 10_556 . . . ?
B22 B26 B27 B25 -34.9(6) . . . . ?
B25 B26 B27 B24 35.8(7) . . . . ?
B25 B26 B27 B24 -62.5(9) 10_556 . . . ?
B27 B26 B27 B24 -101.1(6) 10_556 . . . ?
B22 B26 B27 B24 0.9(8) . . . . ?
B25 B26 B27 B28 99.2(8) . . . . ?
B25 B26 B27 B28 0.8(10) 10_556 . . . ?
B27 B26 B27 B28 -37.7(8) 10_556 . . . ?
B22 B26 B27 B28 64.3(8) . . . . ?
B25 B26 B27 B27 136.9(6) . . . 10_556 ?
B25 B26 B27 B27 38.6(5) 10_556 . . 10_556 ?
B22 B26 B27 B27 102.0(7) . . . 10_556 ?
B25 B27 B28 B27 97.8(6) . . . 10_556 ?
B24 B27 B28 B27 137.4(6) . . . 10_556 ?
B26 B27 B28 B27 37.7(8) . . . 10_556 ?
B25 B27 B28 B24 -39.6(6) . . . . ?
B26 B27 B28 B24 -99.7(8) . . . . ?
B27 B27 B28 B24 -137.4(6) 10_556 . . . ?
B25 B27 B28 B24 60.1(9) . . . 10_556 ?
B24 B27 B28 B24 99.7(10) . . . 10_556 ?
B26 B27 B28 B24 0.0(10) . . . 10_556 ?
B27 B27 B28 B24 -37.7(5) 10_556 . . 10_556 ?
B25 B27 B28 B23 -3.4(8) . . . . ?
B24 B27 B28 B23 36.2(6) . . . . ?
B26 B27 B28 B23 -63.5(8) . . . . ?
B27 B27 B28 B23 -101.3(6) 10_556 . . . ?
B25 B24 B28 B27 39.3(6) . . . . ?
C02 B24 B28 B27 100.9(8) . . . . ?
B23 B24 B28 B27 139.7(8) . . . . ?
B25 B24 B28 B27 0.8(9) . . . 10_556 ?
C02 B24 B28 B27 62.5(9) . . . 10_556 ?
B27 B24 B28 B27 -38.5(7) . . . 10_556 ?
B23 B24 B28 B27 101.3(9) . . . 10_556 ?
B25 B24 B28 B24 -61.8(11) . . . 10_556 ?
C02 B24 B28 B24 -0.2(12) . . . 10_556 ?
B27 B24 B28 B24 -101.1(9) . . . 10_556 ?
B23 B24 B28 B24 38.6(9) . . . 10_556 ?
B25 B24 B28 B23 -100.5(8) . . . . ?
C02 B24 B28 B23 -38.8(8) . . . . ?
B27 B24 B28 B23 -139.7(8) . . . . ?
B24 B23 B28 B27 100.6(8) 10_556 . . . ?
B24 B23 B28 B27 -35.9(6) . . . . ?
C02 B23 B28 B27 2.1(7) . . . . ?
C02 B23 B28 B27 62.6(6) 10_556 . . . ?
B21 B23 B28 B27 62.6(6) 10_556 . . . ?
B24 B23 B28 B27 35.9(6) 10_556 . . 10_556 ?
B24 B23 B28 B27 -100.6(8) . . . 10_556 ?
C02 B23 B28 B27 -62.6(6) . . . 10_556 ?
C02 B23 B28 B27 -2.1(7) 10_556 . . 10_556 ?
B21 B23 B28 B27 -2.1(7) 10_556 . . 10_556 ?
B24 B23 B28 B24 136.5(10) 10_556 . . . ?
C02 B23 B28 B24 38.0(6) . . . . ?
C02 B23 B28 B24 98.5(8) 10_556 . . . ?
B21 B23 B28 B24 98.5(8) 10_556 . . . ?
B24 B23 B28 B24 -136.5(10) . . . 10_556 ?
C02 B23 B28 B24 -98.5(8) . . . 10_556 ?
C02 B23 B28 B24 -38.0(6) 10_556 . . 10_556 ?
B21 B23 B28 B24 -38.0(6) 10_556 . . 10_556 ?
B1C B1C B2C B2C -146.4(19) 10_556 . . 6 ?
B1C B1C B2C B2C -52.4(18) 6 . . 6 ?
B1C B1C B2C B2C 176(2) 5 . . 6 ?
B2C B1C B2C B2C -31.7(11) 2 . . 6 ?
B2C B1C B2C B2C -135(3) 9_556 . . 6 ?
B1C B1C B2C B2C -72(3) 9_556 . . 6 ?
B1C B1C B2C B2C -170.8(14) 8_556 . . 6 ?
B2C B1C B2C B2C -106(2) 11_556 . . 6 ?
B2C B1C B2C B2C -146.4(19) 10_556 . . 6 ?
B1C B1C B2C B2C -57(2) 10_556 . . 5 ?
B2C B1C B2C B2C 89.8(8) 6 . . 5 ?
B1C B1C B2C B2C 37(2) 6 . . 5 ?
B1C B1C B2C B2C -94(3) 5 . . 5 ?
B2C B1C B2C B2C 58.2(15) 2 . . 5 ?
B2C B1C B2C B2C -45(3) 9_556 . . 5 ?
B1C B1C B2C B2C 18(3) 9_556 . . 5 ?
B1C B1C B2C B2C -81(2) 8_556 . . 5 ?
B2C B1C B2C B2C -16(3) 11_556 . . 5 ?
B2C B1C B2C B2C -57(2) 10_556 . . 5 ?
B1C B1C B2C B1C 37.2(14) 10_556 . . 5 ?
B2C B1C B2C B1C -176(2) 6 . . 5 ?
B1C B1C B2C B1C 131.3(9) 6 . . 5 ?
B2C B1C B2C B1C 152.0(15) 2 . . 5 ?
B2C B1C B2C B1C 48.9(14) 9_556 . . 5 ?
B1C B1C B2C B1C 111.8(11) 9_556 . . 5 ?
B1C B1C B2C B1C 12.8(9) 8_556 . . 5 ?
B2C B1C B2C B1C 77.6(7) 11_556 . . 5 ?
B2C B1C B2C B1C 37.2(14) 10_556 . . 5 ?
B1C B1C B2C B1C -13.0(15) 10_556 . . 3 ?
B2C B1C B2C B1C 133.4(13) 6 . . 3 ?
B1C B1C B2C B1C 81.0(11) 6 . . 3 ?
B1C B1C B2C B1C -50.2(11) 5 . . 3 ?
B2C B1C B2C B1C 101.8(9) 2 . . 3 ?
B2C B1C B2C B1C -1(2) 9_556 . . 3 ?
B1C B1C B2C B1C 62(2) 9_556 . . 3 ?
B1C B1C B2C B1C -37.4(5) 8_556 . . 3 ?
B2C B1C B2C B1C 27.3(15) 11_556 . . 3 ?
B2C B1C B2C B1C -13.0(15) 10_556 . . 3 ?
B1C B1C B2C B2C -114.7(9) 10_556 . . 2 ?
B2C B1C B2C B2C 31.7(10) 6 . . 2 ?
B1C B1C B2C B2C -20.7(8) 6 . . 2 ?
B1C B1C B2C B2C -152.0(15) 5 . . 2 ?
B2C B1C B2C B2C -103.0(18) 9_556 . . 2 ?
B1C B1C B2C B2C -40.2(19) 9_556 . . 2 ?
B1C B1C B2C B2C -139.2(6) 8_556 . . 2 ?
B2C B1C B2C B2C -74.4(14) 11_556 . . 2 ?
B2C B1C B2C B2C -114.7(9) 10_556 . . 2 ?
B1C B1C B2C B2C -78.6(13) 10_556 . . 3 ?
B2C B1C B2C B2C 67.8(8) 6 . . 3 ?
B1C B1C B2C B2C 15.4(13) 6 . . 3 ?
B1C B1C B2C B2C -116(2) 5 . . 3 ?
B2C B1C B2C B2C 36.2(6) 2 . . 3 ?
B2C B1C B2C B2C -67(2) 9_556 . . 3 ?
B1C B1C B2C B2C -4(2) 9_556 . . 3 ?
B1C B1C B2C B2C -103.0(12) 8_556 . . 3 ?
B2C B1C B2C B2C -38(2) 11_556 . . 3 ?
B2C B1C B2C B2C -78.6(13) 10_556 . . 3 ?
B1C B1C B2C B1C 24.4(10) 10_556 . . 8_556 ?
B2C B1C B2C B1C 170.8(14) 6 . . 8_556 ?
B1C B1C B2C B1C 118.4(6) 6 . . 8_556 ?
B1C B1C B2C B1C -12.8(9) 5 . . 8_556 ?
B2C B1C B2C B1C 139.2(6) 2 . . 8_556 ?
B2C B1C B2C B1C 36.1(16) 9_556 . . 8_556 ?
B1C B1C B2C B1C 99.0(16) 9_556 . . 8_556 ?
B2C B1C B2C B1C 64.7(11) 11_556 . . 8_556 ?
B2C B1C B2C B1C 24.4(10) 10_556 . . 8_556 ?
B1C B1C B2C B2C -95.5(9) 10_556 . . 4 ?
B2C B1C B2C B2C 50.9(11) 6 . . 4 ?
B1C B1C B2C B2C -1.5(8) 6 . . 4 ?
B1C B1C B2C B2C -132.7(16) 5 . . 4 ?
B2C B1C B2C B2C 19.3(2) 2 . . 4 ?
B2C B1C B2C B2C -83.8(18) 9_556 . . 4 ?
B1C B1C B2C B2C -21(2) 9_556 . . 4 ?
B1C B1C B2C B2C -119.9(8) 8_556 . . 4 ?
B2C B1C B2C B2C -55.1(15) 11_556 . . 4 ?
B2C B1C B2C B2C -95.5(9) 10_556 . . 4 ?
B1C B1C B2C B1C -9.6(11) 10_556 . . 12_556 ?
B2C B1C B2C B1C 136.8(15) 6 . . 12_556 ?
B1C B1C B2C B1C 84.4(6) 6 . . 12_556 ?
B1C B1C B2C B1C -46.9(8) 5 . . 12_556 ?
B2C B1C B2C B1C 105.1(8) 2 . . 12_556 ?
B2C B1C B2C B1C 2.1(16) 9_556 . . 12_556 ?
B1C B1C B2C B1C 65.0(15) 9_556 . . 12_556 ?
B1C B1C B2C B1C -34.0(2) 8_556 . . 12_556 ?
B2C B1C B2C B1C 30.7(10) 11_556 . . 12_556 ?
B2C B1C B2C B1C -9.6(11) 10_556 . . 12_556 ?
B2C B1C B2C B1C 146.4(19) 6 . . 10_556 ?
B1C B1C B2C B1C 94.0(5) 6 . . 10_556 ?
B1C B1C B2C B1C -37.2(14) 5 . . 10_556 ?
B2C B1C B2C B1C 114.7(9) 2 . . 10_556 ?
B2C B1C B2C B1C 11.7(10) 9_556 . . 10_556 ?
B1C B1C B2C B1C 74.6(12) 9_556 . . 10_556 ?
B1C B1C B2C B1C -24.4(10) 8_556 . . 10_556 ?
B2C B1C B2C B1C 40.3(9) 11_556 . . 10_556 ?
B2C B1C B2C B1C 0.000(13) 10_556 . . 10_556 ?
O6W O3W O4W O5W 8(4) . . . . ?
O7W O3W O4W O5W 0(3) . . . . ?
O6W O3W O4W O3W 8(4) . . . 4_565 ?
O7W O3W O4W O3W 0(3) . . . 4_565 ?
O5W O3W O4W O3W 0.000(5) . . . 4_565 ?
O3W O4W O5W O7W 0(5) . . . . ?
O3W O4W O5W O7W 180(5) 4_565 . . . ?
O3W O4W O5W O7W 180(5) . . . 7_566 ?
O3W O4W O5W O7W 0(5) 4_565 . . 7_566 ?
O3W O4W O5W O5W 169(100) . . . 7_566 ?
O3W O4W O5W O5W -11(100) 4_565 . . 7_566 ?
O3W O4W O5W O3W 180.000(10) 4_565 . . . ?
O3W O4W O5W O3W 180.000(13) . . . 4_565 ?
O6W O3W O5W O7W 5(5) . . . . ?
O4W O3W O5W O7W 180(4) . . . . ?
O6W O3W O5W O7W 7(13) . . . 7_566 ?
O7W O3W O5W O7W 1(17) . . . 7_566 ?
O4W O3W O5W O7W -179(100) . . . 7_566 ?
O6W O3W O5W O5W 6(3) . . . 7_566 ?
O7W O3W O5W O5W 0(4) . . . 7_566 ?
O4W O3W O5W O5W 180.000(12) . . . 7_566 ?
O6W O3W O5W O4W -174(3) . . . . ?
O7W O3W O5W O4W -180(4) . . . . ?
O6W O3W O5W O3W -174(3) . . . 4_565 ?
O7W O3W O5W O3W -180(4) . . . 4_565 ?
O4W O3W O5W O3W 0.000(8) . . . 4_565 ?
O5W O3W O6W O7W -4(4) . . . . ?
O4W O3W O6W O7W -10(7) . . . . ?
O7W O3W O6W O3W -11(8) . . . 10_556 ?
O5W O3W O6W O3W -15(9) . . . 10_556 ?
O4W O3W O6W O3W -21(12) . . . 10_556 ?
O7W O5W O7W O5W 0.00(7) 7_566 . . 7_566 ?
O4W O5W O7W O5W 180.00(6) . . . 7_566 ?
O3W O5W O7W O5W 180(5) . . . 7_566 ?
O3W O5W O7W O5W -1(15) 4_565 . . 7_566 ?
O7W O5W O7W O6W 171(14) 7_566 . . . ?
O5W O5W O7W O6W 171(14) 7_566 . . . ?
O4W O5W O7W O6W -9(14) . . . . ?
O3W O5W O7W O6W -9(9) . . . . ?
O3W O5W O7W O6W 170(7) 4_565 . . . ?
O7W O5W O7W O3W -1(16) 7_566 . . 10_556 ?
O5W O5W O7W O3W -1(16) 7_566 . . 10_556 ?
O4W O5W O7W O3W 179(100) . . . 10_556 ?
O3W O5W O7W O3W 178(100) . . . 10_556 ?
O3W O5W O7W O3W -3(32) 4_565 . . 10_556 ?
O7W O5W O7W O3W -180(5) 7_566 . . . ?
O5W O5W O7W O3W -180(5) 7_566 . . . ?
O4W O5W O7W O3W 0(5) . . . . ?
O3W O5W O7W O3W 179(100) 4_565 . . . ?
O5W O5W O7W O7W 0.00(6) 7_566 . . 7_566 ?
O4W O5W O7W O7W 180.00(3) . . . 7_566 ?
O3W O5W O7W O7W 180(5) . . . 7_566 ?
O3W O5W O7W O7W -1(15) 4_565 . . 7_566 ?
O3W O6W O7W O5W 10(10) . . . . ?
O3W O6W O7W O5W -177(11) 10_556 . . . ?
O3W O6W O7W O5W 177(11) . . . 7_566 ?
O3W O6W O7W O5W -10(10) 10_556 . . 7_566 ?
O3W O6W O7W O3W -173(5) . . . 10_556 ?
O3W O6W O7W O3W 173(5) 10_556 . . . ?
O3W O6W O7W O7W 94(2) . . . 7_566 ?
O3W O6W O7W O7W -94(2) 10_556 . . 7_566 ?
O6W O3W O7W O5W -173(7) . . . . ?
O4W O3W O7W O5W 0(3) . . . . ?
O6W O3W O7W O5W -175(23) . . . 7_566 ?
O5W O3W O7W O5W -1(17) . . . 7_566 ?
O4W O3W O7W O5W -2(20) . . . 7_566 ?
O5W O3W O7W O6W 173(7) . . . . ?
O4W O3W O7W O6W 173(5) . . . . ?
O6W O3W O7W O3W 8(5) . . . 10_556 ?
O5W O3W O7W O3W -179(8) . . . 10_556 ?
O4W O3W O7W O3W -180(5) . . . 10_556 ?
O6W O3W O7W O7W -173(11) . . . 7_566 ?
O5W O3W O7W O7W 0(4) . . . 7_566 ?
O4W O3W O7W O7W -1(7) . . . 7_566 ?
